data_1540434
loop_
_publ_author_name
'Hinz, Alexander'
'Schulz, Axel'
'Villinger, Alexander'

_publ_section_title
;
 Zwitterionic and biradicaloid heteroatomic cyclopentane derivatives
 containing different group 15 elements
;
_journal_issue 1
_journal_name_full 'Chem. Sci.'
_journal_page_first 745
_journal_paper_doi 10.1039/C5SC03515E
_journal_volume 7
_journal_year 2016
_chemical_formula_moiety 'C62 H68 As N3 P2, 0.54 (C6 H6)'
_chemical_formula_sum 'C65.25 H71.25 As N3 P2'
_chemical_formula_weight 1034.36
_chemical_name_systematic
;
 ?
;
_space_group_crystal_system monoclinic
_space_group_IT_number 14
_space_group_name_Hall '-P 2ybc'
_space_group_name_H-M_alt 'P 1 21/c 1'
_symmetry_space_group_name_Hall '-P 2ybc'
_symmetry_space_group_name_H-M 'P 1 21/c 1'
_atom_sites_solution_hydrogens geom
_audit_creation_method SHELXL-2013
_audit_update_record
;
2015-08-31 deposited with the CCDC.
2015-10-27 downloaded from the CCDC.
;
_cell_angle_alpha 90
_cell_angle_beta 106.871(3)
_cell_angle_gamma 90
_cell_formula_units_Z 8
_cell_length_a 24.123(2)
_cell_length_b 12.4043(9)
_cell_length_c 39.140(3)
_cell_measurement_reflns_used 9572
_cell_measurement_temperature 173(2)
_cell_measurement_theta_max 27.78
_cell_measurement_theta_min 2.30
_cell_volume 11207.8(15)
_computing_cell_refinement 'Bruker Apex V7.51A'
_computing_data_collection 'Bruker Apex V7.51A'
_computing_data_reduction 'Bruker SAINT'
_computing_molecular_graphics 'ORTEP-3v2.01 (Farrugia, 1997)'
_computing_publication_material SHELXL-2013
_computing_structure_refinement 'SHELXL-2013 (Sheldrick, 2013)'
_computing_structure_solution 'SHELXS-2013 (Sheldrick, 2013)'
_diffrn_ambient_temperature 173(2)
_diffrn_measured_fraction_theta_full 0.947
_diffrn_measured_fraction_theta_max 0.952
_diffrn_measurement_device_type 'Bruker Apex Kappa II-CCD-diffractometer'
_diffrn_measurement_method 'phi and omega scans'
_diffrn_radiation_monochromator graphite
_diffrn_radiation_source 'sealed tube'
_diffrn_radiation_type MoK\a
_diffrn_radiation_wavelength 0.71073
_diffrn_reflns_av_R_equivalents 0.0502
_diffrn_reflns_av_unetI/netI 0.0740
_diffrn_reflns_laue_measured_fraction_full 0.947
_diffrn_reflns_laue_measured_fraction_max 0.952
_diffrn_reflns_limit_h_max 32
_diffrn_reflns_limit_h_min -33
_diffrn_reflns_limit_k_max 17
_diffrn_reflns_limit_k_min -17
_diffrn_reflns_limit_l_max 50
_diffrn_reflns_limit_l_min -55
_diffrn_reflns_number 72808
_diffrn_reflns_point_group_measured_fraction_full 0.947
_diffrn_reflns_point_group_measured_fraction_max 0.952
_diffrn_reflns_theta_full 25.242
_diffrn_reflns_theta_max 30.000
_diffrn_reflns_theta_min 2.581
_exptl_absorpt_coefficient_mu 0.706
_exptl_absorpt_correction_T_max 0.7465
_exptl_absorpt_correction_T_min 0.6522
_exptl_absorpt_correction_type multi-scan
_exptl_absorpt_process_details '(SADABS; Sheldrick, 2004)'
_exptl_crystal_colour yellow
_exptl_crystal_density_diffrn 1.226
_exptl_crystal_description block
_exptl_crystal_F_000 4374
_exptl_crystal_size_max 0.430
_exptl_crystal_size_mid 0.380
_exptl_crystal_size_min 0.180
_refine_diff_density_max 0.767
_refine_diff_density_min -0.444
_refine_diff_density_rms 0.064
_refine_ls_extinction_method none
_refine_ls_goodness_of_fit_ref 1.005
_refine_ls_hydrogen_treatment constr
_refine_ls_matrix_type full
_refine_ls_number_parameters 1286
_refine_ls_number_reflns 31138
_refine_ls_number_restraints 22
_refine_ls_restrained_S_all 1.005
_refine_ls_R_factor_all 0.0897
_refine_ls_R_factor_gt 0.0511
_refine_ls_shift/su_max 0.002
_refine_ls_shift/su_mean 0.000
_refine_ls_structure_factor_coef Fsqd
_refine_ls_weighting_details 'w=1/[\s^2^(Fo^2^)+(0.0434P)^2^+6.5330P] where P=(Fo^2^+2Fc^2^)/3'
_refine_ls_weighting_scheme calc
_refine_ls_wR_factor_gt 0.1059
_refine_ls_wR_factor_ref 0.1204
_reflns_Friedel_coverage 0.000
_reflns_number_gt 21139
_reflns_number_total 31138
_reflns_threshold_expression 'I > 2\s(I)'
_cod_data_source_file c5sc03515e2.cif
_cod_data_source_block ah167d
_cod_depositor_comments 'Adding full bibliography for 1540431--1540434.cif.'
_cod_original_cell_volume 11207.6(15)
_cod_database_code 1540434
_shelx_space_group_comment
;
The symmetry employed for this shelxl refinement is uniquely defined
by the following loop, which should always be used as a source of
symmetry information in preference to the above space-group names.
They are only intended as comments.
;
_shelx_estimated_absorpt_t_min 0.751
_shelx_estimated_absorpt_t_max 0.883
_shelxl_version_number 2013-4

loop_
_space_group_symop_operation_xyz
'x, y, z'
'-x, y+1/2, -z+1/2'
'-x, -y, -z'
'x, -y-1/2, z-1/2'

loop_
_atom_site_label
_atom_site_type_symbol
_atom_site_fract_x
_atom_site_fract_y
_atom_site_fract_z
_atom_site_U_iso_or_equiv
_atom_site_adp_type
_atom_site_occupancy
_atom_site_site_symmetry_order
_atom_site_calc_flag
_atom_site_refinement_flags_posn
_atom_site_refinement_flags_adp
_atom_site_refinement_flags_occupancy
_atom_site_disorder_assembly
_atom_site_disorder_group
As1 As 0.62223(2) 0.04628(2) 0.42511(2) 0.02054(5) Uani 1 1 d . . . . .
P1 P 0.65753(3) 0.03413(4) 0.35993(2) 0.02163(12) Uani 1 1 d . . . . .
P2 P 0.67716(3) -0.13032(5) 0.38689(2) 0.02616(13) Uani 1 1 d . . . . .
N1 N 0.66871(8) 0.10915(14) 0.39885(4) 0.0208(4) Uani 1 1 d . . . . .
N2 N 0.58182(8) 0.03429(14) 0.35063(4) 0.0217(4) Uani 1 1 d . . . . .
N3 N 0.50539(9) 0.00855(15) 0.37517(5) 0.0267(4) Uani 1 1 d . . . . .
C1 C 0.72467(10) 0.14675(17) 0.42006(6) 0.0230(5) Uani 1 1 d . . . . .
C2 C 0.72660(11) 0.22306(18) 0.44751(6) 0.0264(5) Uani 1 1 d . . . . .
C3 C 0.77992(12) 0.2554(2) 0.47007(7) 0.0379(6) Uani 1 1 d . . . . .
H3 H 0.7806 0.3045 0.4888 0.045 Uiso 1 1 calc R U . . .
C4 C 0.83108(13) 0.2193(3) 0.46628(8) 0.0495(8) Uani 1 1 d . . . . .
H4 H 0.8669 0.2409 0.4825 0.059 Uiso 1 1 calc R U . . .
C5 C 0.82978(12) 0.1507(2) 0.43837(7) 0.0428(7) Uani 1 1 d . . . . .
H5 H 0.8653 0.1279 0.4348 0.051 Uiso 1 1 calc R U . . .
C6 C 0.77757(11) 0.11355(19) 0.41511(6) 0.0280(5) Uani 1 1 d . . . . .
C7 C 0.67555(11) 0.28443(18) 0.45188(6) 0.0271(5) Uani 1 1 d . . . . .
C8 C 0.65281(12) 0.36826(19) 0.42802(7) 0.0326(6) Uani 1 1 d . . . . .
C9 C 0.61010(13) 0.4340(2) 0.43397(8) 0.0411(7) Uani 1 1 d . . . . .
H9 H 0.5937 0.4888 0.4171 0.049 Uiso 1 1 calc R U . . .
C10 C 0.59074(13) 0.4223(2) 0.46364(8) 0.0424(7) Uani 1 1 d . . . . .
C11 C 0.61529(13) 0.3423(2) 0.48792(7) 0.0412(7) Uani 1 1 d . . . . .
H11 H 0.6027 0.3342 0.5086 0.049 Uiso 1 1 calc R U . . .
C12 C 0.65810(11) 0.27299(19) 0.48294(6) 0.0313(5) Uani 1 1 d . . . . .
C13 C 0.67624(15) 0.3915(2) 0.39715(8) 0.0488(8) Uani 1 1 d . . . . .
H13A H 0.6709 0.3282 0.3816 0.073 Uiso 1 1 calc R U . . .
H13B H 0.7176 0.4085 0.4062 0.073 Uiso 1 1 calc R U . . .
H13C H 0.6555 0.4531 0.3836 0.073 Uiso 1 1 calc R U . . .
C14 C 0.54325(16) 0.4940(3) 0.46889(10) 0.0647(10) Uani 1 1 d . . . . .
H14A H 0.5596 0.5446 0.4885 0.097 Uiso 1 1 calc R U . . .
H14B H 0.5136 0.4496 0.4747 0.097 Uiso 1 1 calc R U . . .
H14C H 0.5257 0.5344 0.4469 0.097 Uiso 1 1 calc R U . . .
C15 C 0.68330(14) 0.1880(2) 0.51038(7) 0.0416(7) Uani 1 1 d . . . . .
H15A H 0.6541 0.1653 0.5218 0.062 Uiso 1 1 calc R U . . .
H15B H 0.7170 0.2174 0.5284 0.062 Uiso 1 1 calc R U . . .
H15C H 0.6952 0.1258 0.4988 0.062 Uiso 1 1 calc R U . . .
C16 C 0.78577(10) 0.04366(19) 0.38555(6) 0.0267(5) Uani 1 1 d . . . . .
C17 C 0.80812(10) -0.0612(2) 0.39328(6) 0.0290(5) Uani 1 1 d . . . . .
C18 C 0.82317(11) -0.1182(2) 0.36678(7) 0.0354(6) Uani 1 1 d . . . . .
H18 H 0.8370 -0.1899 0.3716 0.043 Uiso 1 1 calc R U . . .
C19 C 0.81884(12) -0.0747(2) 0.33362(7) 0.0387(6) Uani 1 1 d . . . . .
C20 C 0.79767(12) 0.0285(2) 0.32677(7) 0.0380(6) Uani 1 1 d . . . . .
H20 H 0.7942 0.0593 0.3040 0.046 Uiso 1 1 calc R U . . .
C21 C 0.78126(11) 0.0894(2) 0.35201(7) 0.0316(5) Uani 1 1 d . . . . .
C22 C 0.81947(13) -0.1103(2) 0.43009(7) 0.0410(6) Uani 1 1 d . . . . .
H22A H 0.7922 -0.0800 0.4419 0.061 Uiso 1 1 calc R U . . .
H22B H 0.8592 -0.0939 0.4443 0.061 Uiso 1 1 calc R U . . .
H22C H 0.8143 -0.1886 0.4279 0.061 Uiso 1 1 calc R U . . .
C23 C 0.84009(15) -0.1371(3) 0.30649(8) 0.0595(9) Uani 1 1 d . . . . .
H23A H 0.8325 -0.2141 0.3085 0.089 Uiso 1 1 calc R U . . .
H23B H 0.8818 -0.1255 0.3111 0.089 Uiso 1 1 calc R U . . .
H23C H 0.8197 -0.1119 0.2824 0.089 Uiso 1 1 calc R U . . .
C24 C 0.76144(14) 0.2047(2) 0.34371(8) 0.0454(7) Uani 1 1 d . . . . .
H24A H 0.7888 0.2535 0.3599 0.068 Uiso 1 1 calc R U . . .
H24B H 0.7229 0.2137 0.3469 0.068 Uiso 1 1 calc R U . . .
H24C H 0.7598 0.2215 0.3190 0.068 Uiso 1 1 calc R U . . .
C25 C 0.54575(10) 0.02895(18) 0.31384(6) 0.0252(5) Uani 1 1 d . . . . .
C26 C 0.55535(11) -0.05249(19) 0.29105(6) 0.0281(5) Uani 1 1 d . . . . .
C27 C 0.52161(13) -0.0529(2) 0.25544(6) 0.0393(6) Uani 1 1 d . . . . .
H27 H 0.5280 -0.1074 0.2399 0.047 Uiso 1 1 calc R U . . .
C28 C 0.47955(14) 0.0230(2) 0.24212(7) 0.0454(7) Uani 1 1 d . . . . .
H28 H 0.4575 0.0216 0.2177 0.054 Uiso 1 1 calc R U . . .
C29 C 0.46959(13) 0.1017(2) 0.26477(7) 0.0395(6) Uani 1 1 d . . . . .
H29 H 0.4398 0.1531 0.2557 0.047 Uiso 1 1 calc R U . . .
C30 C 0.50240(11) 0.10710(19) 0.30053(6) 0.0304(5) Uani 1 1 d . . . . .
C31 C 0.59889(11) -0.14145(19) 0.30149(6) 0.0280(5) Uani 1 1 d . . . . .
C32 C 0.58706(11) -0.23243(19) 0.31960(6) 0.0301(5) Uani 1 1 d . . . . .
C33 C 0.62482(12) -0.3200(2) 0.32524(7) 0.0352(6) Uani 1 1 d . . . . .
H33 H 0.6168 -0.3813 0.3375 0.042 Uiso 1 1 calc R U . . .
C34 C 0.67337(14) -0.3206(2) 0.31356(7) 0.0433(7) Uani 1 1 d . . . . .
C35 C 0.68404(13) -0.2310(2) 0.29539(7) 0.0428(7) Uani 1 1 d . . . . .
H35 H 0.7174 -0.2304 0.2872 0.051 Uiso 1 1 calc R U . . .
C36 C 0.64734(12) -0.1415(2) 0.28870(6) 0.0347(6) Uani 1 1 d . . . . .
C37 C 0.53507(13) -0.2374(2) 0.33300(8) 0.0460(7) Uani 1 1 d . . . . .
H37A H 0.5356 -0.1761 0.3489 0.069 Uiso 1 1 calc R U . . .
H37B H 0.5357 -0.3048 0.3461 0.069 Uiso 1 1 calc R U . . .
H37C H 0.4998 -0.2345 0.3128 0.069 Uiso 1 1 calc R U . . .
C38 C 0.71419(19) -0.4157(3) 0.32113(11) 0.0813(13) Uani 1 1 d . . . . .
H38A H 0.7009 -0.4696 0.3022 0.122 Uiso 1 1 calc R U . . .
H38B H 0.7149 -0.4478 0.3441 0.122 Uiso 1 1 calc R U . . .
H38C H 0.7532 -0.3915 0.3220 0.122 Uiso 1 1 calc R U . . .
C39 C 0.66033(15) -0.0484(2) 0.26725(8) 0.0480(7) Uani 1 1 d . . . . .
H39A H 0.6569 0.0197 0.2792 0.072 Uiso 1 1 calc R U . . .
H39B H 0.6327 -0.0489 0.2433 0.072 Uiso 1 1 calc R U . . .
H39C H 0.6998 -0.0556 0.2654 0.072 Uiso 1 1 calc R U . . .
C40 C 0.48910(11) 0.20196(19) 0.32064(6) 0.0306(5) Uani 1 1 d . . . . .
C41 C 0.52743(12) 0.2902(2) 0.32712(6) 0.0333(6) Uani 1 1 d . . . . .
C42 C 0.51121(14) 0.3840(2) 0.34159(7) 0.0396(7) Uani 1 1 d . . . . .
H42 H 0.5371 0.4436 0.3463 0.048 Uiso 1 1 calc R U . . .
C43 C 0.45915(14) 0.3935(2) 0.34926(7) 0.0439(7) Uani 1 1 d . . . . .
C44 C 0.42164(14) 0.3059(2) 0.34213(7) 0.0439(7) Uani 1 1 d . . . . .
H44 H 0.3854 0.3112 0.3470 0.053 Uiso 1 1 calc R U . . .
C45 C 0.43596(12) 0.2100(2) 0.32789(7) 0.0374(6) Uani 1 1 d . . . . .
C46 C 0.58201(14) 0.2871(2) 0.31632(8) 0.0452(7) Uani 1 1 d . . . . .
H46A H 0.6096 0.2375 0.3320 0.068 Uiso 1 1 calc R U . . .
H46B H 0.5989 0.3595 0.3183 0.068 Uiso 1 1 calc R U . . .
H46C H 0.5733 0.2623 0.2915 0.068 Uiso 1 1 calc R U . . .
C47 C 0.44260(18) 0.4963(3) 0.36484(9) 0.0649(10) Uani 1 1 d . . . . .
H47A H 0.4771 0.5276 0.3817 0.097 Uiso 1 1 calc R U . . .
H47B H 0.4137 0.4799 0.3773 0.097 Uiso 1 1 calc R U . . .
H47C H 0.4263 0.5479 0.3456 0.097 Uiso 1 1 calc R U . . .
C48 C 0.39274(13) 0.1186(2) 0.32015(9) 0.0506(8) Uani 1 1 d . . . . .
H48A H 0.3669 0.1259 0.3353 0.076 Uiso 1 1 calc R U . . .
H48B H 0.4134 0.0497 0.3252 0.076 Uiso 1 1 calc R U . . .
H48C H 0.3699 0.1210 0.2950 0.076 Uiso 1 1 calc R U . . .
C49 C 0.55868(10) 0.02732(16) 0.37925(6) 0.0216(4) Uani 1 1 d . . . . .
C50 C 0.48263(10) 0.0088(2) 0.40466(6) 0.0286(5) Uani 1 1 d . . . . .
C51 C 0.45122(11) -0.0832(2) 0.40964(7) 0.0360(6) Uani 1 1 d . . . . .
C52 C 0.42989(13) -0.0874(2) 0.43878(8) 0.0458(7) Uani 1 1 d . . . . .
H52 H 0.4095 -0.1498 0.4425 0.055 Uiso 1 1 calc R U . . .
C53 C 0.43757(14) -0.0028(3) 0.46262(8) 0.0479(7) Uani 1 1 d . . . . .
H53 H 0.4241 -0.0080 0.4831 0.057 Uiso 1 1 calc R U . . .
C54 C 0.46495(12) 0.0888(2) 0.45637(7) 0.0391(6) Uani 1 1 d . . . . .
H54 H 0.4691 0.1476 0.4725 0.047 Uiso 1 1 calc R U . . .
C55 C 0.48680(11) 0.0986(2) 0.42736(6) 0.0302(5) Uani 1 1 d . . . . .
C56 C 0.44055(14) -0.1752(2) 0.38344(9) 0.0498(8) Uani 1 1 d . . . . .
H56A H 0.4759 -0.2183 0.3875 0.075 Uiso 1 1 calc R U . . .
H56B H 0.4296 -0.1466 0.3591 0.075 Uiso 1 1 calc R U . . .
H56C H 0.4092 -0.2206 0.3867 0.075 Uiso 1 1 calc R U . . .
C57 C 0.51213(12) 0.20487(19) 0.42066(7) 0.0345(6) Uani 1 1 d . . . . .
H57A H 0.5174 0.2045 0.3968 0.041 Uiso 1 1 calc R U . . .
H57B H 0.5497 0.2158 0.4386 0.041 Uiso 1 1 calc R U . . .
H57C H 0.4858 0.2634 0.4223 0.041 Uiso 1 1 calc R U . . .
C58 C 0.65177(10) -0.10229(17) 0.42138(6) 0.0248(5) Uani 1 1 d . . . . .
C59 C 0.65042(11) -0.18007(19) 0.45157(6) 0.0320(5) Uani 1 1 d . . . . .
C60 C 0.69182(14) -0.1385(2) 0.48670(7) 0.0433(7) Uani 1 1 d . . . . .
H60A H 0.6914 -0.1880 0.5061 0.065 Uiso 1 1 calc R U . . .
H60B H 0.6793 -0.0667 0.4919 0.065 Uiso 1 1 calc R U . . .
H60C H 0.7312 -0.1341 0.4844 0.065 Uiso 1 1 calc R U . . .
C61 C 0.66981(15) -0.2931(2) 0.44408(8) 0.0486(8) Uani 1 1 d . . . . .
H61A H 0.6682 -0.3419 0.4635 0.073 Uiso 1 1 calc R U . . .
H61B H 0.7096 -0.2899 0.4425 0.073 Uiso 1 1 calc R U . . .
H61C H 0.6440 -0.3199 0.4215 0.073 Uiso 1 1 calc R U . . .
C62 C 0.58908(13) -0.1858(3) 0.45533(8) 0.0494(8) Uani 1 1 d . . . . .
H62A H 0.5763 -0.1132 0.4594 0.074 Uiso 1 1 calc R U . . .
H62B H 0.5890 -0.2322 0.4756 0.074 Uiso 1 1 calc R U . . .
H62C H 0.5627 -0.2155 0.4334 0.074 Uiso 1 1 calc R U . . .
As2 As 0.14881(2) 0.28501(2) 0.40926(2) 0.02098(5) Uani 1 1 d . . . . .
P3 P 0.04619(3) 0.38927(4) 0.36280(2) 0.02139(12) Uani 1 1 d . . . . .
P4 P 0.05969(3) 0.46189(5) 0.41791(2) 0.02423(12) Uani 1 1 d . . . . .
N4 N 0.07459(8) 0.26346(14) 0.37659(5) 0.0224(4) Uani 1 1 d . . . . .
N5 N 0.10952(8) 0.43718(14) 0.35475(5) 0.0206(4) Uani 1 1 d . . . . .
N6 N 0.21029(8) 0.44149(14) 0.37518(5) 0.0234(4) Uani 1 1 d . . . . .
C63 C 0.03869(10) 0.17213(17) 0.37807(6) 0.0250(5) Uani 1 1 d . . . . .
C64 C -0.01944(10) 0.18339(18) 0.37821(6) 0.0278(5) Uani 1 1 d . . . . .
C65 C -0.05419(12) 0.0921(2) 0.37627(8) 0.0400(6) Uani 1 1 d . . . . .
H65 H -0.0937 0.1009 0.3754 0.048 Uiso 1 1 calc R U . . .
C66 C -0.03247(13) -0.0102(2) 0.37558(9) 0.0474(7) Uani 1 1 d . . . . .
H66 H -0.0567 -0.0714 0.3742 0.057 Uiso 1 1 calc R U . . .
C67 C 0.02423(12) -0.0223(2) 0.37693(8) 0.0395(6) Uani 1 1 d . . . . .
H67 H 0.0395 -0.0930 0.3772 0.047 Uiso 1 1 calc R U . . .
C68 C 0.06084(10) 0.06611(18) 0.37791(6) 0.0281(5) Uani 1 1 d . . . . .
C69 C -0.04904(10) 0.28583(18) 0.38348(6) 0.0265(5) Uani 1 1 d . . . . .
C70 C -0.04586(11) 0.3175(2) 0.41833(6) 0.0314(5) Uani 1 1 d . . . . .
C71 C -0.07913(12) 0.4034(2) 0.42383(7) 0.0382(6) Uani 1 1 d . . . . .
H71 H -0.0758 0.4258 0.4476 0.046 Uiso 1 1 calc R U . . .
C72 C -0.11686(12) 0.4571(2) 0.39584(8) 0.0403(6) Uani 1 1 d . . . . .
C73 C -0.12091(12) 0.4236(2) 0.36125(7) 0.0370(6) Uani 1 1 d . . . . .
H73 H -0.1469 0.4599 0.3417 0.044 Uiso 1 1 calc R U . . .
C74 C -0.08802(11) 0.3387(2) 0.35458(6) 0.0308(5) Uani 1 1 d . . . . .
C75 C -0.00899(13) 0.2560(2) 0.45025(7) 0.0430(7) Uani 1 1 d . . . . .
H75A H -0.0287 0.1889 0.4531 0.065 Uiso 1 1 calc R U . . .
H75B H -0.0029 0.3001 0.4718 0.065 Uiso 1 1 calc R U . . .
H75C H 0.0285 0.2390 0.4466 0.065 Uiso 1 1 calc R U . . .
C76 C -0.15363(16) 0.5489(3) 0.40280(10) 0.0606(9) Uani 1 1 d . . . . .
H76A H -0.1665 0.5941 0.3814 0.091 Uiso 1 1 calc R U . . .
H76B H -0.1307 0.5925 0.4228 0.091 Uiso 1 1 calc R U . . .
H76C H -0.1875 0.5196 0.4087 0.091 Uiso 1 1 calc R U . . .
C77 C -0.09630(13) 0.3017(2) 0.31676(7) 0.0415(7) Uani 1 1 d . . . . .
H77A H -0.1201 0.3543 0.3002 0.062 Uiso 1 1 calc R U . . .
H77B H -0.1157 0.2314 0.3132 0.062 Uiso 1 1 calc R U . . .
H77C H -0.0585 0.2953 0.3123 0.062 Uiso 1 1 calc R U . . .
C78A C 0.1200(3) 0.0336(8) 0.3751(3) 0.0306(7) Uani 0.429(8) 1 d DG . P A 1
C79A C 0.1246(2) 0.0154(7) 0.3410(2) 0.0324(7) Uani 0.429(8) 1 d DG . P A 1
C80A C 0.1747(3) -0.0307(5) 0.33662(17) 0.0322(7) Uani 0.429(8) 1 d DG . P A 1
H80A H 0.1778 -0.0431 0.3133 0.039 Uiso 0.429(8) 1 calc R U P A 1
C81A C 0.2200(2) -0.0586(4) 0.3664(2) 0.0306(7) Uani 0.429(8) 1 d DG . P A 1
C82A C 0.2154(3) -0.0404(5) 0.40045(18) 0.0324(7) Uani 0.429(8) 1 d DG . P A 1
H82A H 0.2464 -0.0594 0.4208 0.039 Uiso 0.429(8) 1 calc R U P A 1
C83A C 0.1653(4) 0.0057(7) 0.4048(2) 0.0322(7) Uani 0.429(8) 1 d DG . P A 1
C84A C 0.0739(7) 0.037(2) 0.3085(4) 0.0415(16) Uani 0.429(8) 1 d D . P A 1
H84A H 0.0817 0.0055 0.2873 0.062 Uiso 0.429(8) 1 calc R U P A 1
H84B H 0.0682 0.1148 0.3051 0.062 Uiso 0.429(8) 1 calc R U P A 1
H84C H 0.0389 0.0041 0.3118 0.062 Uiso 0.429(8) 1 calc R U P A 1
C85A C 0.2773(4) -0.1078(16) 0.3640(4) 0.070(3) Uani 0.429(8) 1 d D . P A 1
H85A H 0.2733 -0.1293 0.3393 0.104 Uiso 0.429(8) 1 calc R U P A 1
H85B H 0.2868 -0.1712 0.3796 0.104 Uiso 0.429(8) 1 calc R U P A 1
H85C H 0.3084 -0.0543 0.3716 0.104 Uiso 0.429(8) 1 calc R U P A 1
C86A C 0.1589(9) 0.017(2) 0.4420(3) 0.0439(16) Uani 0.429(8) 1 d D . P A 1
H86A H 0.1249 0.0611 0.4411 0.066 Uiso 0.429(8) 1 calc R U P A 1
H86B H 0.1936 0.0508 0.4577 0.066 Uiso 0.429(8) 1 calc R U P A 1
H86C H 0.1539 -0.0550 0.4513 0.066 Uiso 0.429(8) 1 calc R U P A 1
C78B C 0.1207(2) 0.0320(6) 0.3792(2) 0.0306(7) Uani 0.571(8) 1 d DG . P A 2
C79B C 0.13302(19) 0.0074(5) 0.34757(18) 0.0324(7) Uani 0.571(8) 1 d DG . P A 2
C80B C 0.18636(19) -0.0370(3) 0.34851(15) 0.0322(7) Uani 0.571(8) 1 d DG . P A 2
H80B H 0.1948 -0.0539 0.3269 0.039 Uiso 0.571(8) 1 calc R U P A 2
C81B C 0.22735(14) -0.0566(3) 0.38109(16) 0.0306(7) Uani 0.571(8) 1 d DG . P A 2
C82B C 0.2150(2) -0.0319(3) 0.41275(15) 0.0324(7) Uani 0.571(8) 1 d DG . P A 2
H82B H 0.2430 -0.0454 0.4350 0.039 Uiso 0.571(8) 1 calc R U P A 2
C83B C 0.1617(3) 0.0124(5) 0.41182(18) 0.0322(7) Uani 0.571(8) 1 d DG . P A 2
C84B C 0.0868(5) 0.0195(15) 0.3120(3) 0.0415(16) Uani 0.571(8) 1 d D . P A 2
H84D H 0.1036 0.0036 0.2925 0.062 Uiso 0.571(8) 1 calc R U P A 2
H84E H 0.0720 0.0935 0.3095 0.062 Uiso 0.571(8) 1 calc R U P A 2
H84F H 0.0550 -0.0308 0.3109 0.062 Uiso 0.571(8) 1 calc R U P A 2
C85B C 0.2875(3) -0.0978(11) 0.3814(3) 0.070(3) Uani 0.571(8) 1 d D . P A 2
H85D H 0.2906 -0.0977 0.3570 0.104 Uiso 0.571(8) 1 calc R U P A 2
H85E H 0.2929 -0.1713 0.3910 0.104 Uiso 0.571(8) 1 calc R U P A 2
H85F H 0.3173 -0.0506 0.3964 0.104 Uiso 0.571(8) 1 calc R U P A 2
C86B C 0.1479(6) 0.0234(15) 0.4470(3) 0.0439(16) Uani 0.571(8) 1 d D . P A 2
H86D H 0.1349 0.0971 0.4494 0.066 Uiso 0.571(8) 1 calc R U P A 2
H86E H 0.1827 0.0077 0.4667 0.066 Uiso 0.571(8) 1 calc R U P A 2
H86F H 0.1172 -0.0275 0.4476 0.066 Uiso 0.571(8) 1 calc R U P A 2
C87 C 0.10702(10) 0.52307(17) 0.32903(6) 0.0245(5) Uani 1 1 d . . . . .
C88 C 0.12959(11) 0.50544(19) 0.30016(6) 0.0304(5) Uani 1 1 d . . . . .
C89 C 0.12658(13) 0.5881(2) 0.27559(7) 0.0421(7) Uani 1 1 d . . . . .
H89 H 0.1420 0.5767 0.2561 0.051 Uiso 1 1 calc R U . . .
C90 C 0.10155(15) 0.6864(2) 0.27896(8) 0.0495(8) Uani 1 1 d . . . . .
H90 H 0.0997 0.7420 0.2620 0.059 Uiso 1 1 calc R U . . .
C91 C 0.07941(13) 0.7028(2) 0.30715(7) 0.0414(7) Uani 1 1 d . . . . .
H91 H 0.0623 0.7703 0.3094 0.050 Uiso 1 1 calc R U . . .
C92 C 0.08139(11) 0.62252(18) 0.33256(6) 0.0287(5) Uani 1 1 d . . . . .
C93 C 0.15470(12) 0.4006(2) 0.29250(6) 0.0309(5) Uani 1 1 d . . . . .
C94 C 0.21416(12) 0.3927(2) 0.29563(6) 0.0352(6) Uani 1 1 d . . . . .
C95 C 0.23586(13) 0.2969(2) 0.28583(7) 0.0404(6) Uani 1 1 d . . . . .
H95 H 0.2761 0.2912 0.2883 0.048 Uiso 1 1 calc R U . . .
C96 C 0.20023(14) 0.2102(2) 0.27269(7) 0.0420(7) Uani 1 1 d . . . . .
C97 C 0.14164(14) 0.2203(2) 0.26869(6) 0.0400(6) Uani 1 1 d . . . . .
H97 H 0.1167 0.1616 0.2591 0.048 Uiso 1 1 calc R U . . .
C98 C 0.11783(12) 0.3143(2) 0.27830(6) 0.0334(6) Uani 1 1 d . . . . .
C99 C 0.25526(13) 0.4855(2) 0.30814(8) 0.0465(7) Uani 1 1 d . . . . .
H99A H 0.2575 0.5281 0.2875 0.070 Uiso 1 1 calc R U . . .
H99B H 0.2938 0.4576 0.3207 0.070 Uiso 1 1 calc R U . . .
H99C H 0.2413 0.5310 0.3243 0.070 Uiso 1 1 calc R U . . .
C100 C 0.22464(18) 0.1061(3) 0.26298(9) 0.0618(10) Uani 1 1 d . . . . .
H10A H 0.1942 0.0673 0.2451 0.093 Uiso 1 1 calc R U . . .
H10B H 0.2388 0.0613 0.2844 0.093 Uiso 1 1 calc R U . . .
H10C H 0.2567 0.1222 0.2531 0.093 Uiso 1 1 calc R U . . .
C101 C 0.05320(13) 0.3235(2) 0.27153(7) 0.0444(7) Uani 1 1 d . . . . .
H10D H 0.0396 0.3915 0.2592 0.067 Uiso 1 1 calc R U . . .
H10E H 0.0440 0.3221 0.2943 0.067 Uiso 1 1 calc R U . . .
H10F H 0.0340 0.2630 0.2567 0.067 Uiso 1 1 calc R U . . .
C102 C 0.05548(11) 0.65183(17) 0.36177(6) 0.0279(5) Uani 1 1 d . . . . .
C103 C 0.09124(12) 0.69121(17) 0.39443(7) 0.0322(6) Uani 1 1 d . . . . .
C104 C 0.06589(14) 0.7277(2) 0.42007(7) 0.0405(7) Uani 1 1 d . . . . .
H104 H 0.0901 0.7549 0.4420 0.049 Uiso 1 1 calc R U . . .
C105 C 0.00678(15) 0.7256(2) 0.41454(7) 0.0461(7) Uani 1 1 d . . . . .
C106 C -0.02783(13) 0.6877(2) 0.38198(7) 0.0406(6) Uani 1 1 d . . . . .
H106 H -0.0686 0.6858 0.3778 0.049 Uiso 1 1 calc R U . . .
C107 C -0.00470(12) 0.65229(19) 0.35514(7) 0.0328(6) Uani 1 1 d . . . . .
C108 C 0.15524(13) 0.6936(2) 0.40158(8) 0.0442(7) Uani 1 1 d . . . . .
H10G H 0.1693 0.6208 0.3990 0.066 Uiso 1 1 calc R U . . .
H10H H 0.1733 0.7194 0.4259 0.066 Uiso 1 1 calc R U . . .
H10I H 0.1653 0.7420 0.3845 0.066 Uiso 1 1 calc R U . . .
C109 C -0.0194(2) 0.7610(4) 0.44332(9) 0.0809(13) Uani 1 1 d . . . . .
H10J H -0.0556 0.7998 0.4325 0.121 Uiso 1 1 calc R U . . .
H10K H 0.0078 0.8086 0.4601 0.121 Uiso 1 1 calc R U . . .
H10L H -0.0273 0.6976 0.4561 0.121 Uiso 1 1 calc R U . . .
C110 C -0.04473(13) 0.6172(2) 0.31962(7) 0.0428(7) Uani 1 1 d . . . . .
H11A H -0.0458 0.6729 0.3017 0.064 Uiso 1 1 calc R U . . .
H11B H -0.0838 0.6064 0.3218 0.064 Uiso 1 1 calc R U . . .
H11C H -0.0306 0.5495 0.3123 0.064 Uiso 1 1 calc R U . . .
C111 C 0.16276(10) 0.40039(16) 0.37651(5) 0.0205(4) Uani 1 1 d . . . . .
C112 C 0.26478(10) 0.40094(18) 0.39515(6) 0.0248(5) Uani 1 1 d . . . . .
C113 C 0.28101(11) 0.29232(18) 0.39377(6) 0.0282(5) Uani 1 1 d . . . . .
C114 C 0.33523(12) 0.2600(2) 0.41548(7) 0.0394(6) Uani 1 1 d . . . . .
H114 H 0.3460 0.1863 0.4158 0.047 Uiso 1 1 calc R U . . .
C115 C 0.37344(13) 0.3328(3) 0.43646(8) 0.0481(8) Uani 1 1 d . . . . .
H115 H 0.4095 0.3088 0.4517 0.058 Uiso 1 1 calc R U . . .
C116 C 0.35914(12) 0.4400(2) 0.43519(8) 0.0430(7) Uani 1 1 d . . . . .
H116 H 0.3863 0.4902 0.4490 0.052 Uiso 1 1 calc R U . . .
C117 C 0.30571(11) 0.4767(2) 0.41406(7) 0.0317(5) Uani 1 1 d . . . . .
C118 C 0.24374(12) 0.21080(19) 0.36915(6) 0.0317(5) Uani 1 1 d . . . . .
H11D H 0.2127 0.2480 0.3512 0.048 Uiso 1 1 calc R U . . .
H11E H 0.2267 0.1616 0.3830 0.048 Uiso 1 1 calc R U . . .
H11F H 0.2674 0.1696 0.3572 0.048 Uiso 1 1 calc R U . . .
C119 C 0.29285(13) 0.5956(2) 0.41207(8) 0.0431(7) Uani 1 1 d . . . . .
H11G H 0.2686 0.6139 0.3880 0.065 Uiso 1 1 calc R U . . .
H11H H 0.3292 0.6361 0.4174 0.065 Uiso 1 1 calc R U . . .
H11I H 0.2723 0.6142 0.4295 0.065 Uiso 1 1 calc R U . . .
C120 C 0.12073(10) 0.39512(17) 0.43753(6) 0.0240(5) Uani 1 1 d . . . . .
C121 C 0.15766(11) 0.41343(19) 0.47611(6) 0.0284(5) Uani 1 1 d . . . . .
C122 C 0.21885(12) 0.4463(2) 0.47608(7) 0.0419(7) Uani 1 1 d . . . . .
H12A H 0.2358 0.3890 0.4651 0.063 Uiso 1 1 calc R U . . .
H12B H 0.2429 0.4576 0.5007 0.063 Uiso 1 1 calc R U . . .
H12C H 0.2170 0.5132 0.4625 0.063 Uiso 1 1 calc R U . . .
C123 C 0.13182(14) 0.5020(2) 0.49390(7) 0.0425(7) Uani 1 1 d . . . . .
H12D H 0.1287 0.5688 0.4801 0.064 Uiso 1 1 calc R U . . .
H12E H 0.1569 0.5141 0.5182 0.064 Uiso 1 1 calc R U . . .
H12F H 0.0933 0.4800 0.4948 0.064 Uiso 1 1 calc R U . . .
C124 C 0.16082(13) 0.3088(2) 0.49775(7) 0.0405(7) Uani 1 1 d . . . . .
H12G H 0.1218 0.2883 0.4982 0.061 Uiso 1 1 calc R U . . .
H12H H 0.1854 0.3204 0.5222 0.061 Uiso 1 1 calc R U . . .
H12I H 0.1773 0.2511 0.4866 0.061 Uiso 1 1 calc R U . . .
C125 C 0.2702(5) 0.8421(9) 0.2403(3) 0.0987(16) Uiso 0.297(3) 1 d G . P B 1
H125 H 0.2516 0.8788 0.2188 0.118 Uiso 0.297(3) 1 calc R U P B 1
C126 C 0.3287(5) 0.8162(9) 0.2484(3) 0.0987(16) Uiso 0.297(3) 1 d G . P B 1
H126 H 0.3500 0.8352 0.2323 0.118 Uiso 0.297(3) 1 calc R U P B 1
C127 C 0.3560(4) 0.7625(10) 0.2800(3) 0.0987(16) Uiso 0.297(3) 1 d G . P B 1
H127 H 0.3959 0.7448 0.2855 0.118 Uiso 0.297(3) 1 calc R U P B 1
C128 C 0.3248(5) 0.7347(10) 0.3035(3) 0.0987(16) Uiso 0.297(3) 1 d G . P B 1
H128 H 0.3435 0.6980 0.3250 0.118 Uiso 0.297(3) 1 calc R U P B 1
C129 C 0.2664(5) 0.7606(10) 0.2954(3) 0.0987(16) Uiso 0.297(3) 1 d G . P B 1
H129 H 0.2451 0.7416 0.3115 0.118 Uiso 0.297(3) 1 calc R U P B 1
C130 C 0.2391(4) 0.8143(10) 0.2639(3) 0.0987(16) Uiso 0.297(3) 1 d G . P B 1
H130 H 0.1992 0.8321 0.2583 0.118 Uiso 0.297(3) 1 calc R U P B 1
C143 C 0.2789(5) 0.8646(9) 0.2451(3) 0.0987(16) Uiso 0.328(3) 1 d G . P C 2
H143 H 0.2498 0.9034 0.2279 0.118 Uiso 0.328(3) 1 calc R U P C 2
C144 C 0.3370(6) 0.8805(9) 0.2476(3) 0.0987(16) Uiso 0.328(3) 1 d G . P C 2
H144 H 0.3476 0.9302 0.2321 0.118 Uiso 0.328(3) 1 calc R U P C 2
C145 C 0.3795(4) 0.8237(10) 0.2727(3) 0.0987(16) Uiso 0.328(3) 1 d G . P C 2
H145 H 0.4192 0.8346 0.2744 0.118 Uiso 0.328(3) 1 calc R U P C 2
C146 C 0.3640(5) 0.7511(9) 0.2954(3) 0.0987(16) Uiso 0.328(3) 1 d G . P C 2
H146 H 0.3931 0.7123 0.3126 0.118 Uiso 0.328(3) 1 calc R U P C 2
C147 C 0.3059(5) 0.7352(9) 0.2929(3) 0.0987(16) Uiso 0.328(3) 1 d G . P C 2
H147 H 0.2953 0.6855 0.3084 0.118 Uiso 0.328(3) 1 calc R U P C 2
C148 C 0.2634(4) 0.7919(10) 0.2678(3) 0.0987(16) Uiso 0.328(3) 1 d G . P C 2
H148 H 0.2237 0.7811 0.2661 0.118 Uiso 0.328(3) 1 calc R U P C 2
C131 C 0.2772(5) 0.8454(10) 0.2547(4) 0.102(3) Uiso 0.284(3) 1 d G . P D 3
H131 H 0.2414 0.8826 0.2463 0.122 Uiso 0.284(3) 1 calc R U P D 3
C132 C 0.3286(6) 0.8972(8) 0.2554(4) 0.102(3) Uiso 0.284(3) 1 d G . P D 3
H132 H 0.3280 0.9698 0.2475 0.122 Uiso 0.284(3) 1 calc R U P D 3
C133 C 0.3811(5) 0.8428(10) 0.2676(4) 0.102(3) Uiso 0.284(3) 1 d G . P D 3
H133 H 0.4162 0.8782 0.2681 0.122 Uiso 0.284(3) 1 calc R U P D 3
C134 C 0.3821(5) 0.7366(10) 0.2790(4) 0.102(3) Uiso 0.284(3) 1 d G . P D 3
H134 H 0.4179 0.6994 0.2874 0.122 Uiso 0.284(3) 1 calc R U P D 3
C135 C 0.3307(6) 0.6848(8) 0.2783(3) 0.102(3) Uiso 0.284(3) 1 d G . P D 3
H135 H 0.3313 0.6122 0.2862 0.122 Uiso 0.284(3) 1 calc R U P D 3
C136 C 0.2782(5) 0.7392(10) 0.2661(3) 0.102(3) Uiso 0.284(3) 1 d G . P D 3
H136 H 0.2431 0.7038 0.2656 0.122 Uiso 0.284(3) 1 calc R U P D 3
C137 C 0.3842(16) 0.738(3) 0.2676(10) 0.102(3) Uiso 0.091(3) 1 d G . P E 4
H137 H 0.4088 0.7237 0.2531 0.122 Uiso 0.091(3) 1 calc R U P E 4
C138 C 0.3551(18) 0.836(3) 0.2645(10) 0.102(3) Uiso 0.091(3) 1 d G . P E 4
H138 H 0.3599 0.8886 0.2479 0.122 Uiso 0.091(3) 1 calc R U P E 4
C139 C 0.3191(16) 0.858(2) 0.2857(10) 0.102(3) Uiso 0.091(3) 1 d G . P E 4
H139 H 0.2993 0.9244 0.2835 0.122 Uiso 0.091(3) 1 calc R U P E 4
C140 C 0.3121(16) 0.781(3) 0.3100(10) 0.102(3) Uiso 0.091(3) 1 d G . P E 4
H140 H 0.2875 0.7954 0.3245 0.122 Uiso 0.091(3) 1 calc R U P E 4
C141 C 0.3411(17) 0.683(3) 0.3131(9) 0.102(3) Uiso 0.091(3) 1 d G . P E 4
H141 H 0.3364 0.6305 0.3297 0.122 Uiso 0.091(3) 1 calc R U P E 4
C142 C 0.3772(16) 0.662(2) 0.2919(10) 0.102(3) Uiso 0.091(3) 1 d G . P E 4
H142 H 0.3970 0.5947 0.2940 0.122 Uiso 0.091(3) 1 calc R U P E 4
C149 C 0.020(2) 0.978(3) 0.4688(11) 0.045(4) Uiso 0.084(3) 1 d G . P F 1
H149 H 0.0335 0.9687 0.4485 0.054 Uiso 0.084(3) 1 calc R U P F 1
C150 C 0.0591(19) 0.992(3) 0.5024(11) 0.045(4) Uiso 0.084(3) 1 d G . P F 1
H150 H 0.0995 0.9918 0.5051 0.054 Uiso 0.084(3) 1 calc R U P F 1
C151 C 0.039(2) 1.006(3) 0.5321(10) 0.045(4) Uiso 0.084(3) 1 d G . P F 1
H151 H 0.0659 1.0156 0.5550 0.054 Uiso 0.084(3) 1 calc R U P F 1
C152 C -0.020(2) 1.007(3) 0.5281(11) 0.045(4) Uiso 0.084(3) 1 d G . P F 1
H152 H -0.0337 1.0163 0.5483 0.054 Uiso 0.084(3) 1 calc R U P F 1
C153 C -0.0593(19) 0.993(3) 0.4945(11) 0.045(4) Uiso 0.084(3) 1 d G . P F 1
H153 H -0.0997 0.9933 0.4918 0.054 Uiso 0.084(3) 1 calc R U P F 1
C154 C -0.039(2) 0.979(3) 0.4648(10) 0.045(4) Uiso 0.084(3) 1 d G . P F 1
H154 H -0.0661 0.9695 0.4419 0.054 Uiso 0.084(3) 1 calc R U P F 1

loop_
_atom_site_aniso_label
_atom_site_aniso_U_11
_atom_site_aniso_U_22
_atom_site_aniso_U_33
_atom_site_aniso_U_23
_atom_site_aniso_U_13
_atom_site_aniso_U_12
As1 0.02036(12) 0.02241(11) 0.01914(10) -0.00062(8) 0.00623(8) -0.00156(9)
P1 0.0214(3) 0.0244(3) 0.0199(3) -0.0018(2) 0.0072(2) -0.0003(2)
P2 0.0249(3) 0.0231(3) 0.0279(3) -0.0032(2) 0.0037(2) 0.0029(2)
N1 0.0206(10) 0.0226(9) 0.0205(8) -0.0023(7) 0.0081(7) -0.0040(7)
N2 0.0192(10) 0.0256(9) 0.0192(8) 0.0005(7) 0.0041(7) 0.0014(7)
N3 0.0217(10) 0.0293(10) 0.0285(10) -0.0010(8) 0.0063(8) 0.0008(8)
C1 0.0231(12) 0.0224(10) 0.0241(10) -0.0017(8) 0.0076(9) -0.0051(9)
C2 0.0276(13) 0.0260(11) 0.0273(11) -0.0039(9) 0.0107(10) -0.0069(9)
C3 0.0352(15) 0.0415(14) 0.0384(14) -0.0186(11) 0.0130(12) -0.0117(12)
C4 0.0270(15) 0.064(2) 0.0540(17) -0.0296(15) 0.0059(13) -0.0136(13)
C5 0.0228(14) 0.0573(18) 0.0494(16) -0.0186(14) 0.0123(12) -0.0073(12)
C6 0.0252(13) 0.0303(12) 0.0309(12) -0.0064(9) 0.0118(10) -0.0042(10)
C7 0.0299(13) 0.0237(11) 0.0296(11) -0.0081(9) 0.0118(10) -0.0068(10)
C8 0.0388(15) 0.0239(11) 0.0378(13) -0.0069(10) 0.0155(11) -0.0057(10)
C9 0.0485(18) 0.0276(13) 0.0470(16) -0.0077(11) 0.0137(14) 0.0010(12)
C10 0.0359(16) 0.0412(15) 0.0504(16) -0.0222(13) 0.0129(13) -0.0008(12)
C11 0.0441(17) 0.0477(16) 0.0370(14) -0.0180(12) 0.0200(13) -0.0081(13)
C12 0.0343(14) 0.0317(13) 0.0304(12) -0.0104(10) 0.0135(11) -0.0080(10)
C13 0.065(2) 0.0388(15) 0.0490(17) 0.0086(13) 0.0265(15) 0.0010(14)
C14 0.054(2) 0.069(2) 0.072(2) -0.0271(18) 0.0201(18) 0.0145(18)
C15 0.0552(19) 0.0429(15) 0.0297(13) -0.0021(11) 0.0171(13) -0.0069(13)
C16 0.0195(12) 0.0344(12) 0.0285(11) -0.0067(9) 0.0108(9) -0.0038(9)
C17 0.0189(12) 0.0361(13) 0.0310(12) -0.0015(10) 0.0054(10) 0.0006(10)
C18 0.0255(13) 0.0378(14) 0.0427(14) -0.0089(11) 0.0096(11) 0.0058(11)
C19 0.0279(14) 0.0553(17) 0.0347(13) -0.0128(12) 0.0118(11) 0.0007(12)
C20 0.0305(15) 0.0589(17) 0.0272(12) 0.0014(12) 0.0126(11) -0.0010(12)
C21 0.0243(13) 0.0370(13) 0.0354(13) 0.0018(10) 0.0116(11) -0.0015(10)
C22 0.0365(16) 0.0489(16) 0.0357(14) 0.0048(12) 0.0076(12) 0.0066(13)
C23 0.048(2) 0.088(3) 0.0464(17) -0.0232(17) 0.0211(15) 0.0104(18)
C24 0.0466(18) 0.0418(16) 0.0554(17) 0.0130(13) 0.0266(15) 0.0005(13)
C25 0.0234(12) 0.0298(12) 0.0205(10) 0.0002(9) 0.0036(9) -0.0015(9)
C26 0.0288(13) 0.0305(12) 0.0225(10) -0.0016(9) 0.0037(9) 0.0022(10)
C27 0.0468(17) 0.0401(14) 0.0248(12) -0.0080(11) 0.0004(11) 0.0059(12)
C28 0.0492(18) 0.0509(17) 0.0249(12) -0.0045(11) -0.0070(12) 0.0085(14)
C29 0.0400(16) 0.0407(14) 0.0292(12) 0.0002(11) -0.0036(11) 0.0094(12)
C30 0.0296(13) 0.0309(12) 0.0269(11) -0.0001(9) 0.0023(10) 0.0030(10)
C31 0.0300(13) 0.0308(12) 0.0205(10) -0.0089(9) 0.0027(9) 0.0005(10)
C32 0.0289(13) 0.0315(13) 0.0273(11) -0.0077(9) 0.0041(10) -0.0010(10)
C33 0.0405(16) 0.0305(13) 0.0312(13) -0.0045(10) 0.0050(11) 0.0012(11)
C34 0.0454(18) 0.0447(16) 0.0383(14) -0.0049(12) 0.0094(13) 0.0141(13)
C35 0.0346(16) 0.0561(18) 0.0404(15) -0.0077(13) 0.0150(12) 0.0083(13)
C36 0.0364(15) 0.0424(14) 0.0253(12) -0.0061(10) 0.0090(11) 0.0016(11)
C37 0.0399(17) 0.0400(15) 0.0615(19) 0.0012(13) 0.0202(15) -0.0038(13)
C38 0.079(3) 0.078(3) 0.094(3) 0.019(2) 0.036(2) 0.049(2)
C39 0.0501(19) 0.0597(19) 0.0407(15) 0.0012(14) 0.0237(14) -0.0027(15)
C40 0.0335(14) 0.0303(12) 0.0241(11) 0.0035(9) 0.0022(10) 0.0096(10)
C41 0.0432(16) 0.0299(12) 0.0236(11) 0.0059(10) 0.0048(11) 0.0080(11)
C42 0.0556(19) 0.0266(12) 0.0326(13) 0.0050(10) 0.0062(13) 0.0048(12)
C43 0.059(2) 0.0355(14) 0.0352(14) 0.0055(11) 0.0100(13) 0.0175(14)
C44 0.0414(17) 0.0487(17) 0.0420(15) 0.0066(13) 0.0126(13) 0.0213(13)
C45 0.0333(15) 0.0407(14) 0.0341(13) 0.0029(11) 0.0033(11) 0.0130(12)
C46 0.0510(19) 0.0370(15) 0.0500(16) 0.0078(13) 0.0187(14) 0.0005(13)
C47 0.085(3) 0.0480(18) 0.065(2) -0.0029(16) 0.027(2) 0.0259(18)
C48 0.0270(15) 0.0553(19) 0.065(2) -0.0031(15) 0.0058(14) 0.0049(13)
C49 0.0217(11) 0.0198(10) 0.0232(10) -0.0005(8) 0.0064(9) 0.0006(8)
C50 0.0165(12) 0.0392(13) 0.0296(12) -0.0001(10) 0.0058(9) 0.0003(9)
C51 0.0235(13) 0.0428(15) 0.0444(15) -0.0030(12) 0.0140(11) -0.0045(11)
C52 0.0357(17) 0.0517(17) 0.0574(18) 0.0031(14) 0.0253(14) -0.0080(13)
C53 0.0454(19) 0.0613(19) 0.0461(16) 0.0035(14) 0.0277(14) 0.0031(15)
C54 0.0375(16) 0.0473(16) 0.0348(13) -0.0033(12) 0.0143(12) 0.0117(12)
C55 0.0227(13) 0.0366(13) 0.0310(12) 0.0023(10) 0.0073(10) 0.0080(10)
C56 0.0405(18) 0.0500(17) 0.066(2) -0.0150(15) 0.0272(15) -0.0198(14)
C57 0.0353(15) 0.0320(13) 0.0360(13) -0.0022(10) 0.0101(11) 0.0079(11)
C58 0.0221(12) 0.0224(10) 0.0267(11) -0.0001(9) 0.0021(9) -0.0012(9)
C59 0.0329(14) 0.0280(12) 0.0327(12) 0.0078(10) 0.0057(11) -0.0032(10)
C60 0.0502(18) 0.0435(15) 0.0298(13) 0.0099(11) 0.0018(12) 0.0028(13)
C61 0.062(2) 0.0260(13) 0.0507(17) 0.0119(12) 0.0058(15) 0.0022(13)
C62 0.0395(17) 0.0530(18) 0.0572(18) 0.0224(14) 0.0166(15) -0.0036(14)
As2 0.02034(11) 0.01773(10) 0.02362(11) 0.00315(8) 0.00441(9) 0.00182(8)
P3 0.0190(3) 0.0208(3) 0.0232(3) 0.0029(2) 0.0043(2) 0.0018(2)
P4 0.0258(3) 0.0223(3) 0.0250(3) 0.0017(2) 0.0080(2) 0.0037(2)
N4 0.0197(10) 0.0182(9) 0.0273(9) 0.0018(7) 0.0037(8) -0.0003(7)
N5 0.0196(10) 0.0194(8) 0.0227(9) 0.0044(7) 0.0062(7) 0.0009(7)
N6 0.0236(10) 0.0206(9) 0.0258(9) 0.0019(7) 0.0067(8) 0.0006(7)
C63 0.0254(12) 0.0224(11) 0.0263(11) 0.0019(9) 0.0059(9) -0.0041(9)
C64 0.0237(12) 0.0255(11) 0.0338(12) 0.0007(9) 0.0076(10) -0.0013(9)
C65 0.0258(14) 0.0345(14) 0.0614(18) 0.0014(12) 0.0155(13) -0.0048(11)
C66 0.0347(16) 0.0277(13) 0.081(2) 0.0019(13) 0.0188(16) -0.0089(11)
C67 0.0329(15) 0.0209(12) 0.0647(18) 0.0019(11) 0.0144(14) -0.0029(10)
C68 0.0234(12) 0.0238(11) 0.0358(12) 0.0022(9) 0.0068(10) -0.0019(9)
C69 0.0206(12) 0.0275(11) 0.0327(12) 0.0014(9) 0.0099(10) -0.0035(9)
C70 0.0274(13) 0.0372(13) 0.0316(12) 0.0019(10) 0.0117(10) -0.0045(10)
C71 0.0373(16) 0.0451(15) 0.0378(14) -0.0063(12) 0.0200(12) -0.0031(12)
C72 0.0338(15) 0.0366(14) 0.0562(17) -0.0021(12) 0.0220(13) 0.0023(12)
C73 0.0288(14) 0.0381(14) 0.0430(15) 0.0056(11) 0.0086(12) 0.0048(11)
C74 0.0230(13) 0.0359(13) 0.0324(12) 0.0007(10) 0.0061(10) -0.0014(10)
C75 0.0422(17) 0.0527(17) 0.0329(14) 0.0089(12) 0.0090(12) -0.0075(13)
C76 0.052(2) 0.056(2) 0.083(2) -0.0036(17) 0.0351(19) 0.0164(16)
C77 0.0330(15) 0.0553(17) 0.0311(13) -0.0034(12) 0.0011(11) 0.0003(13)
C78A 0.0296(11) 0.0193(8) 0.041(2) 0.0028(10) 0.0063(12) 0.0005(7)
C79A 0.0305(12) 0.0231(10) 0.041(2) 0.0029(12) 0.0061(15) 0.0006(9)
C80A 0.0312(13) 0.0230(9) 0.041(3) 0.0017(12) 0.0079(12) 0.0000(9)
C81A 0.0296(11) 0.0193(8) 0.041(2) 0.0028(10) 0.0063(12) 0.0005(7)
C82A 0.0305(12) 0.0231(10) 0.041(2) 0.0029(12) 0.0061(15) 0.0006(9)
C83A 0.0312(13) 0.0230(9) 0.041(3) 0.0017(12) 0.0079(12) 0.0000(9)
C84A 0.041(5) 0.037(6) 0.046(2) 0.003(3) 0.012(2) 0.006(4)
C85A 0.040(3) 0.050(3) 0.120(9) -0.001(6) 0.025(5) 0.012(3)
C86A 0.047(5) 0.039(2) 0.043(3) 0.008(3) 0.008(2) -0.004(3)
C78B 0.0296(11) 0.0193(8) 0.041(2) 0.0028(10) 0.0063(12) 0.0005(7)
C79B 0.0305(12) 0.0231(10) 0.041(2) 0.0029(12) 0.0061(15) 0.0006(9)
C80B 0.0312(13) 0.0230(9) 0.041(3) 0.0017(12) 0.0079(12) 0.0000(9)
C81B 0.0296(11) 0.0193(8) 0.041(2) 0.0028(10) 0.0063(12) 0.0005(7)
C82B 0.0305(12) 0.0231(10) 0.041(2) 0.0029(12) 0.0061(15) 0.0006(9)
C83B 0.0312(13) 0.0230(9) 0.041(3) 0.0017(12) 0.0079(12) 0.0000(9)
C84B 0.041(5) 0.037(6) 0.046(2) 0.003(3) 0.012(2) 0.006(4)
C85B 0.040(3) 0.050(3) 0.120(9) -0.001(6) 0.025(5) 0.012(3)
C86B 0.047(5) 0.039(2) 0.043(3) 0.008(3) 0.008(2) -0.004(3)
C87 0.0264(12) 0.0240(11) 0.0221(10) 0.0052(8) 0.0055(9) 0.0005(9)
C88 0.0318(14) 0.0331(12) 0.0260(11) 0.0051(10) 0.0079(10) 0.0032(10)
C89 0.0522(19) 0.0467(16) 0.0355(14) 0.0154(12) 0.0255(13) 0.0080(13)
C90 0.062(2) 0.0450(16) 0.0477(17) 0.0254(13) 0.0263(15) 0.0122(15)
C91 0.0495(18) 0.0319(14) 0.0470(16) 0.0153(12) 0.0204(14) 0.0116(12)
C92 0.0313(14) 0.0253(11) 0.0304(12) 0.0077(9) 0.0103(10) 0.0029(10)
C93 0.0378(15) 0.0360(13) 0.0208(11) 0.0037(9) 0.0116(10) 0.0048(11)
C94 0.0374(15) 0.0447(15) 0.0255(12) 0.0040(10) 0.0122(11) 0.0053(12)
C95 0.0421(17) 0.0519(17) 0.0311(13) 0.0044(12) 0.0167(12) 0.0126(13)
C96 0.057(2) 0.0469(16) 0.0266(12) 0.0026(11) 0.0191(12) 0.0127(14)
C97 0.0555(19) 0.0401(15) 0.0256(12) -0.0038(11) 0.0137(12) -0.0002(13)
C98 0.0391(15) 0.0405(14) 0.0207(11) 0.0017(10) 0.0091(10) 0.0005(11)
C99 0.0417(18) 0.0561(18) 0.0473(16) 0.0003(14) 0.0216(14) -0.0034(14)
C100 0.084(3) 0.0543(19) 0.058(2) -0.0023(16) 0.0375(19) 0.0211(18)
C101 0.0365(16) 0.0575(18) 0.0357(14) -0.0069(13) 0.0047(12) -0.0019(13)
C102 0.0347(14) 0.0176(10) 0.0329(12) 0.0084(9) 0.0124(11) 0.0062(9)
C103 0.0390(15) 0.0162(10) 0.0393(13) 0.0045(9) 0.0081(11) 0.0047(10)
C104 0.0541(19) 0.0253(13) 0.0396(14) 0.0000(10) 0.0093(13) 0.0107(12)
C105 0.060(2) 0.0423(16) 0.0395(15) 0.0062(12) 0.0200(14) 0.0225(14)
C106 0.0362(16) 0.0415(15) 0.0479(16) 0.0138(12) 0.0184(13) 0.0183(12)
C107 0.0352(15) 0.0286(12) 0.0353(13) 0.0094(10) 0.0114(11) 0.0110(10)
C108 0.0436(17) 0.0301(14) 0.0528(17) -0.0037(12) 0.0043(14) -0.0033(12)
C109 0.085(3) 0.113(3) 0.053(2) -0.008(2) 0.033(2) 0.037(3)
C110 0.0346(16) 0.0522(17) 0.0379(14) 0.0102(12) 0.0046(12) 0.0100(13)
C111 0.0229(11) 0.0177(10) 0.0205(10) 0.0004(8) 0.0054(9) 0.0014(8)
C112 0.0215(12) 0.0268(11) 0.0273(11) 0.0026(9) 0.0089(9) 0.0015(9)
C113 0.0270(13) 0.0274(12) 0.0321(12) 0.0009(9) 0.0116(10) 0.0029(10)
C114 0.0363(16) 0.0366(14) 0.0453(15) 0.0038(12) 0.0120(13) 0.0123(12)
C115 0.0260(15) 0.0610(19) 0.0503(17) -0.0003(14) 0.0001(13) 0.0142(13)
C116 0.0249(14) 0.0522(17) 0.0463(16) -0.0103(13) 0.0014(12) -0.0013(12)
C117 0.0245(13) 0.0339(13) 0.0365(13) -0.0030(10) 0.0085(11) -0.0019(10)
C118 0.0366(14) 0.0251(11) 0.0364(13) -0.0009(10) 0.0155(11) 0.0023(10)
C119 0.0336(16) 0.0326(14) 0.0583(17) -0.0066(12) 0.0058(13) -0.0068(11)
C120 0.0282(12) 0.0213(10) 0.0233(10) 0.0025(8) 0.0089(9) -0.0003(9)
C121 0.0322(14) 0.0304(12) 0.0207(10) 0.0006(9) 0.0047(10) 0.0010(10)
C122 0.0346(15) 0.0562(17) 0.0288(13) -0.0005(12) -0.0004(11) -0.0064(13)
C123 0.0513(19) 0.0460(16) 0.0282(13) -0.0083(11) 0.0084(12) 0.0054(13)
C124 0.0482(18) 0.0408(15) 0.0282(12) 0.0091(11) 0.0041(12) 0.0030(13)

loop_
_atom_type_symbol
_atom_type_description
_atom_type_scat_dispersion_real
_atom_type_scat_dispersion_imag
_atom_type_scat_source
C C 0.0033 0.0016 'International Tables Vol C Tables 4.2.6.8 and 6.1.1.4'
H H 0.0000 0.0000 'International Tables Vol C Tables 4.2.6.8 and 6.1.1.4'
N N 0.0061 0.0033 'International Tables Vol C Tables 4.2.6.8 and 6.1.1.4'
P P 0.1023 0.0942 'International Tables Vol C Tables 4.2.6.8 and 6.1.1.4'
As As 0.0499 2.0058 'International Tables Vol C Tables 4.2.6.8 and 6.1.1.4'

loop_
_geom_angle_atom_site_label_1
_geom_angle_atom_site_label_2
_geom_angle_atom_site_label_3
_geom_angle
N1 As1 C58 93.47(9)
N1 As1 C49 88.96(8)
C58 As1 C49 91.30(9)
N1 P1 N2 93.94(9)
N1 P1 P2 96.59(6)
N2 P1 P2 99.25(6)
C58 P2 P1 96.42(8)
C1 N1 P1 124.00(15)
C1 N1 As1 115.05(13)
P1 N1 As1 106.81(9)
C49 N2 C25 122.05(18)
C49 N2 P1 117.97(14)
C25 N2 P1 119.58(15)
C49 N3 C50 121.03(19)
C6 C1 C2 117.8(2)
C6 C1 N1 124.14(19)
C2 C1 N1 118.0(2)
C3 C2 C1 119.5(2)
C3 C2 C7 114.8(2)
C1 C2 C7 125.2(2)
C4 C3 C2 122.4(2)
C4 C3 H3 118.8
C2 C3 H3 118.8
C3 C4 C5 118.5(3)
C3 C4 H4 120.8
C5 C4 H4 120.8
C4 C5 C6 121.8(3)
C4 C5 H5 119.1
C6 C5 H5 119.1
C5 C6 C1 119.7(2)
C5 C6 C16 113.3(2)
C1 C6 C16 127.0(2)
C8 C7 C12 119.7(2)
C8 C7 C2 118.5(2)
C12 C7 C2 120.7(2)
C9 C8 C7 119.5(2)
C9 C8 C13 119.5(2)
C7 C8 C13 120.9(2)
C10 C9 C8 121.9(3)
C10 C9 H9 119.0
C8 C9 H9 119.0
C9 C10 C11 118.2(3)
C9 C10 C14 120.5(3)
C11 C10 C14 121.3(3)
C10 C11 C12 122.1(2)
C10 C11 H11 119.0
C12 C11 H11 119.0
C11 C12 C7 118.5(2)
C11 C12 C15 119.6(2)
C7 C12 C15 121.9(2)
C8 C13 H13A 109.5
C8 C13 H13B 109.5
H13A C13 H13B 109.5
C8 C13 H13C 109.5
H13A C13 H13C 109.5
H13B C13 H13C 109.5
C10 C14 H14A 109.5
C10 C14 H14B 109.5
H14A C14 H14B 109.5
C10 C14 H14C 109.5
H14A C14 H14C 109.5
H14B C14 H14C 109.5
C12 C15 H15A 109.5
C12 C15 H15B 109.5
H15A C15 H15B 109.5
C12 C15 H15C 109.5
H15A C15 H15C 109.5
H15B C15 H15C 109.5
C21 C16 C17 119.7(2)
C21 C16 C6 119.6(2)
C17 C16 C6 119.7(2)
C18 C17 C16 118.5(2)
C18 C17 C22 119.5(2)
C16 C17 C22 121.9(2)
C19 C18 C17 122.6(2)
C19 C18 H18 118.7
C17 C18 H18 118.7
C20 C19 C18 118.0(2)
C20 C19 C23 121.3(3)
C18 C19 C23 120.7(3)
C19 C20 C21 122.2(2)
C19 C20 H20 118.9
C21 C20 H20 118.9
C20 C21 C16 119.0(2)
C20 C21 C24 119.9(2)
C16 C21 C24 121.1(2)
C17 C22 H22A 109.5
C17 C22 H22B 109.5
H22A C22 H22B 109.5
C17 C22 H22C 109.5
H22A C22 H22C 109.5
H22B C22 H22C 109.5
C19 C23 H23A 109.5
C19 C23 H23B 109.5
H23A C23 H23B 109.5
C19 C23 H23C 109.5
H23A C23 H23C 109.5
H23B C23 H23C 109.5
C21 C24 H24A 109.5
C21 C24 H24B 109.5
H24A C24 H24B 109.5
C21 C24 H24C 109.5
H24A C24 H24C 109.5
H24B C24 H24C 109.5
C30 C25 C26 119.9(2)
C30 C25 N2 120.1(2)
C26 C25 N2 119.9(2)
C27 C26 C25 118.6(2)
C27 C26 C31 115.5(2)
C25 C26 C31 125.90(19)
C28 C27 C26 122.0(2)
C28 C27 H27 119.0
C26 C27 H27 119.0
C27 C28 C29 119.1(2)
C27 C28 H28 120.4
C29 C28 H28 120.4
C28 C29 C30 121.5(2)
C28 C29 H29 119.2
C30 C29 H29 119.2
C29 C30 C25 118.8(2)
C29 C30 C40 114.7(2)
C25 C30 C40 126.4(2)
C36 C31 C32 119.5(2)
C36 C31 C26 119.7(2)
C32 C31 C26 120.1(2)
C33 C32 C31 119.2(3)
C33 C32 C37 119.3(2)
C31 C32 C37 121.6(2)
C34 C33 C32 122.1(3)
C34 C33 H33 118.9
C32 C33 H33 118.9
C33 C34 C35 118.1(3)
C33 C34 C38 120.6(3)
C35 C34 C38 121.4(3)
C34 C35 C36 122.2(3)
C34 C35 H35 118.9
C36 C35 H35 118.9
C35 C36 C31 118.9(3)
C35 C36 C39 119.3(3)
C31 C36 C39 121.8(3)
C32 C37 H37A 109.5
C32 C37 H37B 109.5
H37A C37 H37B 109.5
C32 C37 H37C 109.5
H37A C37 H37C 109.5
H37B C37 H37C 109.5
C34 C38 H38A 109.5
C34 C38 H38B 109.5
H38A C38 H38B 109.5
C34 C38 H38C 109.5
H38A C38 H38C 109.5
H38B C38 H38C 109.5
C36 C39 H39A 109.5
C36 C39 H39B 109.5
H39A C39 H39B 109.5
C36 C39 H39C 109.5
H39A C39 H39C 109.5
H39B C39 H39C 109.5
C45 C40 C41 120.2(2)
C45 C40 C30 120.8(2)
C41 C40 C30 118.4(2)
C42 C41 C40 118.3(3)
C42 C41 C46 120.6(3)
C40 C41 C46 121.0(2)
C43 C42 C41 122.6(3)
C43 C42 H42 118.7
C41 C42 H42 118.7
C42 C43 C44 118.1(3)
C42 C43 C47 121.5(3)
C44 C43 C47 120.4(3)
C43 C44 C45 121.6(3)
C43 C44 H44 119.2
C45 C44 H44 119.2
C40 C45 C44 119.3(3)
C40 C45 C48 121.9(2)
C44 C45 C48 118.8(3)
C41 C46 H46A 109.5
C41 C46 H46B 109.5
H46A C46 H46B 109.5
C41 C46 H46C 109.5
H46A C46 H46C 109.5
H46B C46 H46C 109.5
C43 C47 H47A 109.5
C43 C47 H47B 109.5
H47A C47 H47B 109.5
C43 C47 H47C 109.5
H47A C47 H47C 109.5
H47B C47 H47C 109.5
C45 C48 H48A 109.5
C45 C48 H48B 109.5
H48A C48 H48B 109.5
C45 C48 H48C 109.5
H48A C48 H48C 109.5
H48B C48 H48C 109.5
N3 C49 N2 122.54(19)
N3 C49 As1 128.05(17)
N2 C49 As1 109.38(15)
C55 C50 C51 119.6(2)
C55 C50 N3 122.8(2)
C51 C50 N3 117.5(2)
C52 C51 C50 119.1(3)
C52 C51 C56 120.2(3)
C50 C51 C56 120.7(2)
C53 C52 C51 121.4(3)
C53 C52 H52 119.3
C51 C52 H52 119.3
C54 C53 C52 119.1(3)
C54 C53 H53 120.4
C52 C53 H53 120.4
C53 C54 C55 122.3(3)
C53 C54 H54 118.8
C55 C54 H54 118.8
C54 C55 C50 118.1(2)
C54 C55 C57 119.2(2)
C50 C55 C57 122.6(2)
C51 C56 H56A 109.5
C51 C56 H56B 109.5
H56A C56 H56B 109.5
C51 C56 H56C 109.5
H56A C56 H56C 109.5
H56B C56 H56C 109.5
C55 C57 H57A 109.5
C55 C57 H57B 109.5
H57A C57 H57B 109.5
C55 C57 H57C 109.5
H57A C57 H57C 109.5
H57B C57 H57C 109.5
C59 C58 P2 125.86(18)
C59 C58 As1 115.90(17)
P2 C58 As1 118.22(12)
C62 C59 C58 109.9(2)
C62 C59 C61 109.5(2)
C58 C59 C61 110.6(2)
C62 C59 C60 109.0(2)
C58 C59 C60 109.0(2)
C61 C59 C60 108.9(2)
C59 C60 H60A 109.5
C59 C60 H60B 109.5
H60A C60 H60B 109.5
C59 C60 H60C 109.5
H60A C60 H60C 109.5
H60B C60 H60C 109.5
C59 C61 H61A 109.5
C59 C61 H61B 109.5
H61A C61 H61B 109.5
C59 C61 H61C 109.5
H61A C61 H61C 109.5
H61B C61 H61C 109.5
C59 C62 H62A 109.5
C59 C62 H62B 109.5
H62A C62 H62B 109.5
C59 C62 H62C 109.5
H62A C62 H62C 109.5
H62B C62 H62C 109.5
N4 As2 C120 93.69(9)
N4 As2 C111 88.30(8)
C120 As2 C111 90.74(9)
N4 P3 N5 94.32(9)
N4 P3 P4 97.29(7)
N5 P3 P4 98.29(6)
C120 P4 P3 95.98(8)
C63 N4 P3 122.41(16)
C63 N4 As2 123.16(14)
P3 N4 As2 107.17(9)
C111 N5 C87 120.50(19)
C111 N5 P3 118.40(14)
C87 N5 P3 120.67(15)
C111 N6 C112 122.74(19)
C64 C63 C68 117.9(2)
C64 C63 N4 122.2(2)
C68 C63 N4 119.9(2)
C65 C64 C63 120.1(2)
C65 C64 C69 113.1(2)
C63 C64 C69 126.7(2)
C66 C65 C64 121.5(3)
C66 C65 H65 119.3
C64 C65 H65 119.3
C67 C66 C65 119.0(3)
C67 C66 H66 120.5
C65 C66 H66 120.5
C66 C67 C68 122.2(2)
C66 C67 H67 118.9
C68 C67 H67 118.9
C67 C68 C63 119.3(2)
C67 C68 C78B 112.1(4)
C63 C68 C78B 128.6(4)
C67 C68 C78A 112.9(4)
C63 C68 C78A 127.6(4)
C70 C69 C74 119.2(2)
C70 C69 C64 118.6(2)
C74 C69 C64 121.2(2)
C71 C70 C69 119.7(2)
C71 C70 C75 119.2(2)
C69 C70 C75 121.0(2)
C72 C71 C70 121.8(2)
C72 C71 H71 119.1
C70 C71 H71 119.1
C71 C72 C73 118.2(2)
C71 C72 C76 120.5(3)
C73 C72 C76 121.3(3)
C74 C73 C72 121.8(2)
C74 C73 H73 119.1
C72 C73 H73 119.1
C73 C74 C69 119.2(2)
C73 C74 C77 119.7(2)
C69 C74 C77 121.0(2)
C70 C75 H75A 109.5
C70 C75 H75B 109.5
H75A C75 H75B 109.5
C70 C75 H75C 109.5
H75A C75 H75C 109.5
H75B C75 H75C 109.5
C72 C76 H76A 109.5
C72 C76 H76B 109.5
H76A C76 H76B 109.5
C72 C76 H76C 109.5
H76A C76 H76C 109.5
H76B C76 H76C 109.5
C74 C77 H77A 109.5
C74 C77 H77B 109.5
H77A C77 H77B 109.5
C74 C77 H77C 109.5
H77A C77 H77C 109.5
H77B C77 H77C 109.5
C79A C78A C83A 120.0
C79A C78A C68 116.9(6)
C83A C78A C68 122.3(6)
C78A C79A C80A 120.0
C78A C79A C84A 120.6(6)
C80A C79A C84A 119.2(6)
C79A C80A C81A 120.0
C79A C80A H80A 120.0
C81A C80A H80A 120.0
C82A C81A C80A 120.0
C82A C81A C85A 116.5(5)
C80A C81A C85A 123.5(5)
C81A C82A C83A 120.0
C81A C82A H82A 120.0
C83A C82A H82A 120.0
C82A C83A C78A 120.0
C82A C83A C86A 119.4(6)
C78A C83A C86A 120.4(6)
C79A C84A H84A 109.5
C79A C84A H84B 109.5
H84A C84A H84B 109.5
C79A C84A H84C 109.5
H84A C84A H84C 109.5
H84B C84A H84C 109.5
C81A C85A H85A 109.5
C81A C85A H85B 109.5
H85A C85A H85B 109.5
C81A C85A H85C 109.5
H85A C85A H85C 109.5
H85B C85A H85C 109.5
C83A C86A H86A 109.5
C83A C86A H86B 109.5
H86A C86A H86B 109.5
C83A C86A H86C 109.5
H86A C86A H86C 109.5
H86B C86A H86C 109.5
C79B C78B C83B 120.0
C79B C78B C68 119.2(5)
C83B C78B C68 120.4(4)
C80B C79B C78B 120.0
C80B C79B C84B 119.4(4)
C78B C79B C84B 120.4(4)
C81B C80B C79B 120.0
C81B C80B H80B 120.0
C79B C80B H80B 120.0
C80B C81B C82B 120.0
C80B C81B C85B 119.0(4)
C82B C81B C85B 120.9(4)
C81B C82B C83B 120.0
C81B C82B H82B 120.0
C83B C82B H82B 120.0
C82B C83B C78B 120.0
C82B C83B C86B 117.2(4)
C78B C83B C86B 122.2(5)
C79B C84B H84D 109.5
C79B C84B H84E 109.5
H84D C84B H84E 109.5
C79B C84B H84F 109.5
H84D C84B H84F 109.5
H84E C84B H84F 109.5
C81B C85B H85D 109.5
C81B C85B H85E 109.5
H85D C85B H85E 109.5
C81B C85B H85F 109.5
H85D C85B H85F 109.5
H85E C85B H85F 109.5
C83B C86B H86D 109.5
C83B C86B H86E 109.5
H86D C86B H86E 109.5
C83B C86B H86F 109.5
H86D C86B H86F 109.5
H86E C86B H86F 109.5
C92 C87 C88 120.0(2)
C92 C87 N5 120.4(2)
C88 C87 N5 119.6(2)
C89 C88 C87 119.1(2)
C89 C88 C93 116.3(2)
C87 C88 C93 124.6(2)
C90 C89 C88 121.3(3)
C90 C89 H89 119.4
C88 C89 H89 119.4
C91 C90 C89 119.3(2)
C91 C90 H90 120.4
C89 C90 H90 120.4
C90 C91 C92 121.7(3)
C90 C91 H91 119.1
C92 C91 H91 119.1
C91 C92 C87 118.7(2)
C91 C92 C102 115.8(2)
C87 C92 C102 125.6(2)
C98 C93 C94 119.7(2)
C98 C93 C88 119.7(2)
C94 C93 C88 120.2(2)
C95 C94 C93 119.3(3)
C95 C94 C99 118.4(3)
C93 C94 C99 122.2(2)
C96 C95 C94 121.5(3)
C96 C95 H95 119.2
C94 C95 H95 119.2
C95 C96 C97 118.5(3)
C95 C96 C100 120.9(3)
C97 C96 C100 120.6(3)
C96 C97 C98 122.1(3)
C96 C97 H97 118.9
C98 C97 H97 118.9
C97 C98 C93 118.8(3)
C97 C98 C101 120.0(3)
C93 C98 C101 121.1(2)
C94 C99 H99A 109.5
C94 C99 H99B 109.5
H99A C99 H99B 109.5
C94 C99 H99C 109.5
H99A C99 H99C 109.5
H99B C99 H99C 109.5
C96 C100 H10A 109.5
C96 C100 H10B 109.5
H10A C100 H10B 109.5
C96 C100 H10C 109.5
H10A C100 H10C 109.5
H10B C100 H10C 109.5
C98 C101 H10D 109.5
C98 C101 H10E 109.5
H10D C101 H10E 109.5
C98 C101 H10F 109.5
H10D C101 H10F 109.5
H10E C101 H10F 109.5
C107 C102 C103 119.8(2)
C107 C102 C92 120.0(2)
C103 C102 C92 119.8(2)
C104 C103 C102 119.1(3)
C104 C103 C108 120.4(2)
C102 C103 C108 120.5(2)
C105 C104 C103 122.0(3)
C105 C104 H104 119.0
C103 C104 H104 119.0
C104 C105 C106 118.0(3)
C104 C105 C109 121.0(3)
C106 C105 C109 121.0(3)
C105 C106 C107 122.2(3)
C105 C106 H106 118.9
C107 C106 H106 118.9
C106 C107 C102 118.8(2)
C106 C107 C110 119.7(2)
C102 C107 C110 121.5(2)
C103 C108 H10G 109.5
C103 C108 H10H 109.5
H10G C108 H10H 109.5
C103 C108 H10I 109.5
H10G C108 H10I 109.5
H10H C108 H10I 109.5
C105 C109 H10J 109.5
C105 C109 H10K 109.5
H10J C109 H10K 109.5
C105 C109 H10L 109.5
H10J C109 H10L 109.5
H10K C109 H10L 109.5
C107 C110 H11A 109.5
C107 C110 H11B 109.5
H11A C110 H11B 109.5
C107 C110 H11C 109.5
H11A C110 H11C 109.5
H11B C110 H11C 109.5
N6 C111 N5 121.72(19)
N6 C111 As2 129.14(16)
N5 C111 As2 109.06(15)
C117 C112 C113 119.9(2)
C117 C112 N6 116.8(2)
C113 C112 N6 122.9(2)
C114 C113 C112 118.3(2)
C114 C113 C118 118.5(2)
C112 C113 C118 123.2(2)
C115 C114 C113 121.4(2)
C115 C114 H114 119.3
C113 C114 H114 119.3
C116 C115 C114 119.8(3)
C116 C115 H115 120.1
C114 C115 H115 120.1
C115 C116 C117 121.3(3)
C115 C116 H116 119.4
C117 C116 H116 119.4
C116 C117 C112 118.8(2)
C116 C117 C119 119.6(2)
C112 C117 C119 121.7(2)
C113 C118 H11D 109.5
C113 C118 H11E 109.5
H11D C118 H11E 109.5
C113 C118 H11F 109.5
H11D C118 H11F 109.5
H11E C118 H11F 109.5
C117 C119 H11G 109.5
C117 C119 H11H 109.5
H11G C119 H11H 109.5
C117 C119 H11I 109.5
H11G C119 H11I 109.5
H11H C119 H11I 109.5
C121 C120 P4 124.26(17)
C121 C120 As2 117.02(16)
P4 C120 As2 118.71(12)
C123 C121 C120 111.0(2)
C123 C121 C122 109.3(2)
C120 C121 C122 108.90(19)
C123 C121 C124 108.5(2)
C120 C121 C124 109.83(19)
C122 C121 C124 109.3(2)
C121 C122 H12A 109.5
C121 C122 H12B 109.5
H12A C122 H12B 109.5
C121 C122 H12C 109.5
H12A C122 H12C 109.5
H12B C122 H12C 109.5
C121 C123 H12D 109.5
C121 C123 H12E 109.5
H12D C123 H12E 109.5
C121 C123 H12F 109.5
H12D C123 H12F 109.5
H12E C123 H12F 109.5
C121 C124 H12G 109.5
C121 C124 H12H 109.5
H12G C124 H12H 109.5
C121 C124 H12I 109.5
H12G C124 H12I 109.5
H12H C124 H12I 109.5
C126 C125 C130 120.0
C126 C125 H125 120.0
C130 C125 H125 120.0
C125 C126 C127 120.0
C125 C126 H126 120.0
C127 C126 H126 120.0
C126 C127 C128 120.0
C126 C127 H127 120.0
C128 C127 H127 120.0
C127 C128 C129 120.0
C127 C128 H128 120.0
C129 C128 H128 120.0
C130 C129 C128 120.0
C130 C129 H129 120.0
C128 C129 H129 120.0
C129 C130 C125 120.0
C129 C130 H130 120.0
C125 C130 H130 120.0
C144 C143 C148 120.0
C144 C143 H143 120.0
C148 C143 H143 120.0
C143 C144 C145 120.0
C143 C144 H144 120.0
C145 C144 H144 120.0
C144 C145 C146 120.0
C144 C145 H145 120.0
C146 C145 H145 120.0
C147 C146 C145 120.0
C147 C146 H146 120.0
C145 C146 H146 120.0
C146 C147 C148 120.0
C146 C147 H147 120.0
C148 C147 H147 120.0
C147 C148 C143 120.0
C147 C148 H148 120.0
C143 C148 H148 120.0
C132 C131 C136 120.0
C132 C131 H131 120.0
C136 C131 H131 120.0
C131 C132 C133 120.0
C131 C132 H132 120.0
C133 C132 H132 120.0
C134 C133 C132 120.0
C134 C133 H133 120.0
C132 C133 H133 120.0
C135 C134 C133 120.0
C135 C134 H134 120.0
C133 C134 H134 120.0
C134 C135 C136 120.0
C134 C135 H135 120.0
C136 C135 H135 120.0
C135 C136 C131 120.0
C135 C136 H136 120.0
C131 C136 H136 120.0
C138 C137 C142 120.0
C138 C137 H137 120.0
C142 C137 H137 120.0
C137 C138 C139 120.0
C137 C138 H138 120.0
C139 C138 H138 120.0
C140 C139 C138 120.0
C140 C139 H139 120.0
C138 C139 H139 120.0
C141 C140 C139 120.0
C141 C140 H140 120.0
C139 C140 H140 120.0
C140 C141 C142 120.0
C140 C141 H141 120.0
C142 C141 H141 120.0
C141 C142 C137 120.0
C141 C142 H142 120.0
C137 C142 H142 120.0
C150 C149 C154 120.0
C150 C149 H149 120.0
C154 C149 H149 120.0
C149 C150 C151 120.0
C149 C150 H150 120.0
C151 C150 H150 120.0
C152 C151 C150 120.0
C152 C151 H151 120.0
C150 C151 H151 120.0
C151 C152 C153 120.0
C151 C152 H152 120.0
C153 C152 H152 120.0
C154 C153 C152 120.0
C154 C153 H153 120.0
C152 C153 H153 120.0
C153 C154 C149 120.0
C153 C154 H154 120.0
C149 C154 H154 120.0

loop_
_geom_bond_atom_site_label_1
_geom_bond_atom_site_label_2
_geom_bond_distance
As1 N1 1.8950(18)
As1 C58 1.996(2)
As1 C49 2.007(2)
P1 N1 1.7378(18)
P1 N2 1.756(2)
P1 P2 2.2822(8)
P2 C58 1.673(2)
N1 C1 1.442(3)
N2 C49 1.392(3)
N2 C25 1.452(3)
N3 C49 1.270(3)
N3 C50 1.415(3)
C1 C6 1.407(3)
C1 C2 1.423(3)
C2 C3 1.391(3)
C2 C7 1.499(3)
C3 C4 1.361(4)
C3 H3 0.9500
C4 C5 1.378(4)
C4 H4 0.9500
C5 C6 1.401(3)
C5 H5 0.9500
C6 C16 1.504(3)
C7 C8 1.399(3)
C7 C12 1.404(3)
C8 C9 1.386(4)
C8 C13 1.503(4)
C9 C10 1.379(4)
C9 H9 0.9500
C10 C11 1.382(4)
C10 C14 1.511(4)
C11 C12 1.400(4)
C11 H11 0.9500
C12 C15 1.502(4)
C13 H13A 0.9800
C13 H13B 0.9800
C13 H13C 0.9800
C14 H14A 0.9800
C14 H14B 0.9800
C14 H14C 0.9800
C15 H15A 0.9800
C15 H15B 0.9800
C15 H15C 0.9800
C16 C21 1.405(3)
C16 C17 1.407(3)
C17 C18 1.388(3)
C17 C22 1.514(3)
C18 C19 1.381(4)
C18 H18 0.9500
C19 C20 1.377(4)
C19 C23 1.518(4)
C20 C21 1.389(4)
C20 H20 0.9500
C21 C24 1.513(4)
C22 H22A 0.9800
C22 H22B 0.9800
C22 H22C 0.9800
C23 H23A 0.9800
C23 H23B 0.9800
C23 H23C 0.9800
C24 H24A 0.9800
C24 H24B 0.9800
C24 H24C 0.9800
C25 C30 1.410(3)
C25 C26 1.411(3)
C26 C27 1.395(3)
C26 C31 1.496(3)
C27 C28 1.371(4)
C27 H27 0.9500
C28 C29 1.385(4)
C28 H28 0.9500
C29 C30 1.396(3)
C29 H29 0.9500
C30 C40 1.501(3)
C31 C36 1.399(4)
C31 C32 1.405(3)
C32 C33 1.394(4)
C32 C37 1.495(4)
C33 C34 1.375(4)
C33 H33 0.9500
C34 C35 1.383(4)
C34 C38 1.510(4)
C35 C36 1.397(4)
C35 H35 0.9500
C36 C39 1.513(4)
C37 H37A 0.9800
C37 H37B 0.9800
C37 H37C 0.9800
C38 H38A 0.9800
C38 H38B 0.9800
C38 H38C 0.9800
C39 H39A 0.9800
C39 H39B 0.9800
C39 H39C 0.9800
C40 C45 1.395(4)
C40 C41 1.408(4)
C41 C42 1.399(4)
C41 C46 1.496(4)
C42 C43 1.378(4)
C42 H42 0.9500
C43 C44 1.390(4)
C43 C47 1.516(4)
C44 C45 1.399(4)
C44 H44 0.9500
C45 C48 1.510(4)
C46 H46A 0.9800
C46 H46B 0.9800
C46 H46C 0.9800
C47 H47A 0.9800
C47 H47B 0.9800
C47 H47C 0.9800
C48 H48A 0.9800
C48 H48B 0.9800
C48 H48C 0.9800
C50 C55 1.410(3)
C50 C51 1.414(4)
C51 C52 1.381(4)
C51 C56 1.505(4)
C52 C53 1.380(4)
C52 H52 0.9500
C53 C54 1.372(4)
C53 H53 0.9500
C54 C55 1.389(4)
C54 H54 0.9500
C55 C57 1.508(4)
C56 H56A 0.9800
C56 H56B 0.9800
C56 H56C 0.9800
C57 H57A 0.9800
C57 H57B 0.9800
C57 H57C 0.9800
C58 C59 1.533(3)
C59 C62 1.530(4)
C59 C61 1.533(4)
C59 C60 1.535(3)
C60 H60A 0.9800
C60 H60B 0.9800
C60 H60C 0.9800
C61 H61A 0.9800
C61 H61B 0.9800
C61 H61C 0.9800
C62 H62A 0.9800
C62 H62B 0.9800
C62 H62C 0.9800
As2 N4 1.8931(18)
As2 C120 1.996(2)
As2 C111 2.014(2)
P3 N4 1.7267(18)
P3 N5 1.751(2)
P3 P4 2.2722(8)
P4 C120 1.670(2)
N4 C63 1.437(3)
N5 C111 1.396(3)
N5 C87 1.455(3)
N6 C111 1.269(3)
N6 C112 1.413(3)
C63 C64 1.411(3)
C63 C68 1.420(3)
C64 C65 1.398(3)
C64 C69 1.501(3)
C65 C66 1.376(4)
C65 H65 0.9500
C66 C67 1.362(4)
C66 H66 0.9500
C67 C68 1.401(3)
C67 H67 0.9500
C68 C78B 1.490(4)
C68 C78A 1.517(5)
C69 C70 1.400(3)
C69 C74 1.406(3)
C70 C71 1.388(4)
C70 C75 1.513(4)
C71 C72 1.376(4)
C71 H71 0.9500
C72 C73 1.392(4)
C72 C76 1.516(4)
C73 C74 1.389(4)
C73 H73 0.9500
C74 C77 1.507(3)
C75 H75A 0.9800
C75 H75B 0.9800
C75 H75C 0.9800
C76 H76A 0.9800
C76 H76B 0.9800
C76 H76C 0.9800
C77 H77A 0.9800
C77 H77B 0.9800
C77 H77C 0.9800
C78A C79A 1.3900
C78A C83A 1.3900
C79A C80A 1.3900
C79A C84A 1.512(6)
C80A C81A 1.3900
C80A H80A 0.9500
C81A C82A 1.3900
C81A C85A 1.538(6)
C82A C83A 1.3900
C82A H82A 0.9500
C83A C86A 1.514(6)
C84A H84A 0.9800
C84A H84B 0.9800
C84A H84C 0.9800
C85A H85A 0.9800
C85A H85B 0.9800
C85A H85C 0.9800
C86A H86A 0.9800
C86A H86B 0.9800
C86A H86C 0.9800
C78B C79B 1.3900
C78B C83B 1.3900
C79B C80B 1.3900
C79B C84B 1.519(5)
C80B C81B 1.3900
C80B H80B 0.9500
C81B C82B 1.3900
C81B C85B 1.534(5)
C82B C83B 1.3900
C82B H82B 0.9500
C83B C86B 1.512(5)
C84B H84D 0.9800
C84B H84E 0.9800
C84B H84F 0.9800
C85B H85D 0.9800
C85B H85E 0.9800
C85B H85F 0.9800
C86B H86D 0.9800
C86B H86E 0.9800
C86B H86F 0.9800
C87 C92 1.405(3)
C87 C88 1.406(3)
C88 C89 1.393(3)
C88 C93 1.501(3)
C89 C90 1.385(4)
C89 H89 0.9500
C90 C91 1.373(4)
C90 H90 0.9500
C91 C92 1.398(3)
C91 H91 0.9500
C92 C102 1.498(3)
C93 C98 1.400(4)
C93 C94 1.407(4)
C94 C95 1.396(4)
C94 C99 1.505(4)
C95 C96 1.379(4)
C95 H95 0.9500
C96 C97 1.382(4)
C96 C100 1.513(4)
C97 C98 1.399(4)
C97 H97 0.9500
C98 C101 1.508(4)
C99 H99A 0.9800
C99 H99B 0.9800
C99 H99C 0.9800
C100 H10A 0.9800
C100 H10B 0.9800
C100 H10C 0.9800
C101 H10D 0.9800
C101 H10E 0.9800
C101 H10F 0.9800
C102 C107 1.399(4)
C102 C103 1.406(3)
C103 C104 1.394(4)
C103 C108 1.487(4)
C104 C105 1.379(4)
C104 H104 0.9500
C105 C106 1.387(4)
C105 C109 1.507(4)
C106 C107 1.396(4)
C106 H106 0.9500
C107 C110 1.509(4)
C108 H10G 0.9800
C108 H10H 0.9800
C108 H10I 0.9800
C109 H10J 0.9800
C109 H10K 0.9800
C109 H10L 0.9800
C110 H11A 0.9800
C110 H11B 0.9800
C110 H11C 0.9800
C112 C117 1.408(3)
C112 C113 1.409(3)
C113 C114 1.396(4)
C113 C118 1.502(3)
C114 C115 1.379(4)
C114 H114 0.9500
C115 C116 1.371(4)
C115 H115 0.9500
C116 C117 1.391(4)
C116 H116 0.9500
C117 C119 1.504(4)
C118 H11D 0.9800
C118 H11E 0.9800
C118 H11F 0.9800
C119 H11G 0.9800
C119 H11H 0.9800
C119 H11I 0.9800
C120 C121 1.531(3)
C121 C123 1.528(4)
C121 C122 1.532(4)
C121 C124 1.539(3)
C122 H12A 0.9800
C122 H12B 0.9800
C122 H12C 0.9800
C123 H12D 0.9800
C123 H12E 0.9800
C123 H12F 0.9800
C124 H12G 0.9800
C124 H12H 0.9800
C124 H12I 0.9800
C125 C126 1.3900
C125 C130 1.3900
C125 H125 0.9500
C126 C127 1.3900
C126 H126 0.9500
C127 C128 1.3900
C127 H127 0.9500
C128 C129 1.3900
C128 H128 0.9500
C129 C130 1.3900
C129 H129 0.9500
C130 H130 0.9500
C143 C144 1.3900
C143 C148 1.3900
C143 H143 0.9500
C144 C145 1.3900
C144 H144 0.9500
C145 C146 1.3900
C145 H145 0.9500
C146 C147 1.3900
C146 H146 0.9500
C147 C148 1.3900
C147 H147 0.9500
C148 H148 0.9500
C131 C132 1.3900
C131 C136 1.3900
C131 H131 0.9500
C132 C133 1.3900
C132 H132 0.9500
C133 C134 1.3900
C133 H133 0.9500
C134 C135 1.3900
C134 H134 0.9500
C135 C136 1.3900
C135 H135 0.9500
C136 H136 0.9500
C137 C138 1.3900
C137 C142 1.3900
C137 H137 0.9500
C138 C139 1.3900
C138 H138 0.9500
C139 C140 1.3900
C139 H139 0.9500
C140 C141 1.3900
C140 H140 0.9500
C141 C142 1.3900
C141 H141 0.9500
C142 H142 0.9500
C149 C150 1.3900
C149 C154 1.3900
C149 H149 0.9500
C150 C151 1.3900
C150 H150 0.9500
C151 C152 1.3900
C151 H151 0.9500
C152 C153 1.3900
C152 H152 0.9500
C153 C154 1.3900
C153 H153 0.9500
C154 H154 0.9500

loop_
_geom_torsion_atom_site_label_1
_geom_torsion_atom_site_label_2
_geom_torsion_atom_site_label_3
_geom_torsion_atom_site_label_4
_geom_torsion
N2 P1 N1 C1 -175.45(17)
P2 P1 N1 C1 84.76(16)
N2 P1 N1 As1 47.06(10)
P2 P1 N1 As1 -52.74(8)
C58 As1 N1 C1 -91.32(16)
C49 As1 N1 C1 177.45(16)
C58 As1 N1 P1 50.49(10)
C49 As1 N1 P1 -40.74(10)
N1 P1 N2 C49 -36.54(16)
P2 P1 N2 C49 60.81(15)
N1 P1 N2 C25 150.58(16)
P2 P1 N2 C25 -112.08(15)
P1 N1 C1 C6 -10.4(3)
As1 N1 C1 C6 124.0(2)
P1 N1 C1 C2 168.95(16)
As1 N1 C1 C2 -56.6(2)
C6 C1 C2 C3 -5.0(3)
N1 C1 C2 C3 175.6(2)
C6 C1 C2 C7 166.7(2)
N1 C1 C2 C7 -12.7(3)
C1 C2 C3 C4 2.1(4)
C7 C2 C3 C4 -170.4(3)
C2 C3 C4 C5 2.0(5)
C3 C4 C5 C6 -3.1(5)
C4 C5 C6 C1 0.1(4)
C4 C5 C6 C16 177.3(3)
C2 C1 C6 C5 4.0(3)
N1 C1 C6 C5 -176.7(2)
C2 C1 C6 C16 -172.9(2)
N1 C1 C6 C16 6.4(4)
C3 C2 C7 C8 98.7(3)
C1 C2 C7 C8 -73.4(3)
C3 C2 C7 C12 -69.0(3)
C1 C2 C7 C12 119.0(3)
C12 C7 C8 C9 -4.8(4)
C2 C7 C8 C9 -172.6(2)
C12 C7 C8 C13 171.9(2)
C2 C7 C8 C13 4.2(3)
C7 C8 C9 C10 2.7(4)
C13 C8 C9 C10 -174.1(3)
C8 C9 C10 C11 0.2(4)
C8 C9 C10 C14 -178.8(3)
C9 C10 C11 C12 -0.9(4)
C14 C10 C11 C12 178.0(3)
C10 C11 C12 C7 -1.2(4)
C10 C11 C12 C15 179.7(2)
C8 C7 C12 C11 4.1(3)
C2 C7 C12 C11 171.6(2)
C8 C7 C12 C15 -176.9(2)
C2 C7 C12 C15 -9.4(3)
C5 C6 C16 C21 -96.5(3)
C1 C6 C16 C21 80.5(3)
C5 C6 C16 C17 71.9(3)
C1 C6 C16 C17 -111.1(3)
C21 C16 C17 C18 -2.4(4)
C6 C16 C17 C18 -170.8(2)
C21 C16 C17 C22 173.8(2)
C6 C16 C17 C22 5.5(4)
C16 C17 C18 C19 2.2(4)
C22 C17 C18 C19 -174.1(3)
C17 C18 C19 C20 -1.2(4)
C17 C18 C19 C23 175.3(3)
C18 C19 C20 C21 0.5(4)
C23 C19 C20 C21 -176.0(3)
C19 C20 C21 C16 -0.7(4)
C19 C20 C21 C24 176.6(3)
C17 C16 C21 C20 1.7(4)
C6 C16 C21 C20 170.1(2)
C17 C16 C21 C24 -175.6(2)
C6 C16 C21 C24 -7.2(4)
C49 N2 C25 C30 61.1(3)
P1 N2 C25 C30 -126.3(2)
C49 N2 C25 C26 -120.9(2)
P1 N2 C25 C26 51.7(3)
C30 C25 C26 C27 0.6(4)
N2 C25 C26 C27 -177.3(2)
C30 C25 C26 C31 -178.9(2)
N2 C25 C26 C31 3.2(4)
C25 C26 C27 C28 -0.2(4)
C31 C26 C27 C28 179.3(3)
C26 C27 C28 C29 -0.9(5)
C27 C28 C29 C30 1.7(5)
C28 C29 C30 C25 -1.3(4)
C28 C29 C30 C40 175.6(3)
C26 C25 C30 C29 0.2(4)
N2 C25 C30 C29 178.1(2)
C26 C25 C30 C40 -176.3(3)
N2 C25 C30 C40 1.6(4)
C27 C26 C31 C36 70.2(3)
C25 C26 C31 C36 -110.2(3)
C27 C26 C31 C32 -100.4(3)
C25 C26 C31 C32 79.1(3)
C36 C31 C32 C33 1.6(3)
C26 C31 C32 C33 172.3(2)
C36 C31 C32 C37 -178.5(2)
C26 C31 C32 C37 -7.9(3)
C31 C32 C33 C34 -0.2(4)
C37 C32 C33 C34 180.0(3)
C32 C33 C34 C35 -0.6(4)
C32 C33 C34 C38 178.2(3)
C33 C34 C35 C36 0.0(4)
C38 C34 C35 C36 -178.8(3)
C34 C35 C36 C31 1.4(4)
C34 C35 C36 C39 -177.4(3)
C32 C31 C36 C35 -2.2(3)
C26 C31 C36 C35 -172.9(2)
C32 C31 C36 C39 176.5(2)
C26 C31 C36 C39 5.9(3)
C29 C30 C40 C45 67.9(3)
C25 C30 C40 C45 -115.5(3)
C29 C30 C40 C41 -102.3(3)
C25 C30 C40 C41 74.3(3)
C45 C40 C41 C42 1.3(3)
C30 C40 C41 C42 171.7(2)
C45 C40 C41 C46 -174.1(2)
C30 C40 C41 C46 -3.8(3)
C40 C41 C42 C43 -0.8(4)
C46 C41 C42 C43 174.7(2)
C41 C42 C43 C44 -0.1(4)
C41 C42 C43 C47 -179.8(2)
C42 C43 C44 C45 0.6(4)
C47 C43 C44 C45 -179.7(3)
C41 C40 C45 C44 -0.9(4)
C30 C40 C45 C44 -171.0(2)
C41 C40 C45 C48 177.9(2)
C30 C40 C45 C48 7.8(4)
C43 C44 C45 C40 -0.1(4)
C43 C44 C45 C48 -178.9(3)
C50 N3 C49 N2 -175.9(2)
C50 N3 C49 As1 6.3(3)
C25 N2 C49 N3 4.9(3)
P1 N2 C49 N3 -167.77(17)
C25 N2 C49 As1 -176.92(15)
P1 N2 C49 As1 10.39(19)
C49 N3 C50 C55 57.4(3)
C49 N3 C50 C51 -126.9(2)
C55 C50 C51 C52 -6.2(4)
N3 C50 C51 C52 178.0(2)
C55 C50 C51 C56 173.3(2)
N3 C50 C51 C56 -2.6(4)
C50 C51 C52 C53 1.4(4)
C56 C51 C52 C53 -178.1(3)
C51 C52 C53 C54 2.6(5)
C52 C53 C54 C55 -1.9(5)
C53 C54 C55 C50 -2.8(4)
C53 C54 C55 C57 175.2(3)
C51 C50 C55 C54 6.8(3)
N3 C50 C55 C54 -177.6(2)
C51 C50 C55 C57 -171.2(2)
N3 C50 C55 C57 4.5(4)
P1 P2 C58 C59 179.30(19)
P1 P2 C58 As1 -2.50(13)
P2 C58 C59 C62 -127.1(2)
As1 C58 C59 C62 54.7(2)
P2 C58 C59 C61 -6.0(3)
As1 C58 C59 C61 175.71(18)
P2 C58 C59 C60 113.6(2)
As1 C58 C59 C60 -64.6(3)
N5 P3 N4 C63 -162.23(17)
P4 P3 N4 C63 98.82(17)
N5 P3 N4 As2 46.80(11)
P4 P3 N4 As2 -52.15(9)
C120 As2 N4 C63 -102.21(19)
C111 As2 N4 C63 167.16(19)
C120 As2 N4 P3 48.50(11)
C111 As2 N4 P3 -42.13(11)
N4 P3 N5 C111 -33.27(16)
P4 P3 N5 C111 64.76(15)
N4 P3 N5 C87 154.29(16)
P4 P3 N5 C87 -107.68(15)
P3 N4 C63 C64 -18.2(3)
As2 N4 C63 C64 128.2(2)
P3 N4 C63 C68 159.18(17)
As2 N4 C63 C68 -54.5(3)
C68 C63 C64 C65 -3.4(3)
N4 C63 C64 C65 174.0(2)
C68 C63 C64 C69 170.9(2)
N4 C63 C64 C69 -11.7(4)
C63 C64 C65 C66 2.5(4)
C69 C64 C65 C66 -172.5(3)
C64 C65 C66 C67 0.2(5)
C65 C66 C67 C68 -2.0(5)
C66 C67 C68 C63 1.0(4)
C66 C67 C68 C78B -179.9(4)
C66 C67 C68 C78A -173.5(5)
C64 C63 C68 C67 1.7(3)
N4 C63 C68 C67 -175.7(2)
C64 C63 C68 C78B -177.3(4)
N4 C63 C68 C78B 5.3(5)
C64 C63 C68 C78A 175.3(5)
N4 C63 C68 C78A -2.2(6)
C65 C64 C69 C70 86.9(3)
C63 C64 C69 C70 -87.8(3)
C65 C64 C69 C74 -81.3(3)
C63 C64 C69 C74 104.1(3)
C74 C69 C70 C71 -2.9(4)
C64 C69 C70 C71 -171.3(2)
C74 C69 C70 C75 173.9(2)
C64 C69 C70 C75 5.5(4)
C69 C70 C71 C72 2.0(4)
C75 C70 C71 C72 -174.9(3)
C70 C71 C72 C73 -0.4(4)
C70 C71 C72 C76 178.5(3)
C71 C72 C73 C74 -0.2(4)
C76 C72 C73 C74 -179.1(3)
C72 C73 C74 C69 -0.8(4)
C72 C73 C74 C77 176.7(3)
C70 C69 C74 C73 2.3(4)
C64 C69 C74 C73 170.4(2)
C70 C69 C74 C77 -175.2(2)
C64 C69 C74 C77 -7.1(4)
C67 C68 C78A C79A 82.8(5)
C63 C68 C78A C79A -91.1(5)
C78B C68 C78A C79A 166(7)
C67 C68 C78A C83A -86.9(5)
C63 C68 C78A C83A 99.2(5)
C78B C68 C78A C83A -3(6)
C83A C78A C79A C80A 0.0
C68 C78A C79A C80A -169.9(7)
C83A C78A C79A C84A 175.0(14)
C68 C78A C79A C84A 5.1(13)
C78A C79A C80A C81A 0.0
C84A C79A C80A C81A -175.1(14)
C79A C80A C81A C82A 0.0
C79A C80A C81A C85A -178.8(11)
C80A C81A C82A C83A 0.0
C85A C81A C82A C83A 178.9(10)
C81A C82A C83A C78A 0.0
C81A C82A C83A C86A 175.0(13)
C79A C78A C83A C82A 0.0
C68 C78A C83A C82A 169.4(7)
C79A C78A C83A C86A -175.0(13)
C68 C78A C83A C86A -5.6(13)
C67 C68 C78B C79B 84.1(4)
C63 C68 C78B C79B -96.9(4)
C78A C68 C78B C79B -15(6)
C67 C68 C78B C83B -88.1(4)
C63 C68 C78B C83B 91.0(4)
C78A C68 C78B C83B 173(7)
C83B C78B C79B C80B 0.0
C68 C78B C79B C80B -172.2(5)
C83B C78B C79B C84B 174.8(10)
C68 C78B C79B C84B 2.6(10)
C78B C79B C80B C81B 0.0
C84B C79B C80B C81B -174.8(10)
C79B C80B C81B C82B 0.0
C79B C80B C81B C85B -175.5(7)
C80B C81B C82B C83B 0.0
C85B C81B C82B C83B 175.4(7)
C81B C82B C83B C78B 0.0
C81B C82B C83B C86B 172.0(9)
C79B C78B C83B C82B 0.0
C68 C78B C83B C82B 172.1(5)
C79B C78B C83B C86B -171.6(10)
C68 C78B C83B C86B 0.5(10)
C111 N5 C87 C92 -115.8(3)
P3 N5 C87 C92 56.5(3)
C111 N5 C87 C88 65.3(3)
P3 N5 C87 C88 -122.5(2)
C92 C87 C88 C89 0.6(4)
N5 C87 C88 C89 179.6(2)
C92 C87 C88 C93 -176.2(2)
N5 C87 C88 C93 2.7(4)
C87 C88 C89 C90 -0.4(4)
C93 C88 C89 C90 176.7(3)
C88 C89 C90 C91 0.2(5)
C89 C90 C91 C92 -0.1(5)
C90 C91 C92 C87 0.3(4)
C90 C91 C92 C102 -179.9(3)
C88 C87 C92 C91 -0.6(4)
N5 C87 C92 C91 -179.5(2)
C88 C87 C92 C102 179.7(2)
N5 C87 C92 C102 0.8(4)
C89 C88 C93 C98 -102.6(3)
C87 C88 C93 C98 74.4(3)
C89 C88 C93 C94 70.1(3)
C87 C88 C93 C94 -113.0(3)
C98 C93 C94 C95 -2.6(3)
C88 C93 C94 C95 -175.2(2)
C98 C93 C94 C99 175.4(2)
C88 C93 C94 C99 2.7(3)
C93 C94 C95 C96 0.8(4)
C99 C94 C95 C96 -177.2(2)
C94 C95 C96 C97 1.2(4)
C94 C95 C96 C100 -178.6(2)
C95 C96 C97 C98 -1.6(4)
C100 C96 C97 C98 178.2(2)
C96 C97 C98 C93 -0.1(4)
C96 C97 C98 C101 176.7(2)
C94 C93 C98 C97 2.2(3)
C88 C93 C98 C97 174.9(2)
C94 C93 C98 C101 -174.6(2)
C88 C93 C98 C101 -1.8(3)
C91 C92 C102 C107 77.3(3)
C87 C92 C102 C107 -102.9(3)
C91 C92 C102 C103 -95.1(3)
C87 C92 C102 C103 84.7(3)
C107 C102 C103 C104 1.6(3)
C92 C102 C103 C104 174.0(2)
C107 C102 C103 C108 -178.6(2)
C92 C102 C103 C108 -6.2(3)
C102 C103 C104 C105 0.6(4)
C108 C103 C104 C105 -179.2(2)
C103 C104 C105 C106 -1.3(4)
C103 C104 C105 C109 177.3(3)
C104 C105 C106 C107 0.0(4)
C109 C105 C106 C107 -178.6(3)
C105 C106 C107 C102 2.1(4)
C105 C106 C107 C110 -177.0(2)
C103 C102 C107 C106 -2.8(3)
C92 C102 C107 C106 -175.2(2)
C103 C102 C107 C110 176.2(2)
C92 C102 C107 C110 3.8(3)
C112 N6 C111 N5 -175.59(19)
C112 N6 C111 As2 8.0(3)
C87 N5 C111 N6 1.4(3)
P3 N5 C111 N6 -171.01(16)
C87 N5 C111 As2 178.46(15)
P3 N5 C111 As2 6.00(19)
C111 N6 C112 C117 -132.4(2)
C111 N6 C112 C113 54.2(3)
C117 C112 C113 C114 8.9(4)
N6 C112 C113 C114 -178.0(2)
C117 C112 C113 C118 -168.8(2)
N6 C112 C113 C118 4.3(4)
C112 C113 C114 C115 -3.2(4)
C118 C113 C114 C115 174.6(3)
C113 C114 C115 C116 -2.4(5)
C114 C115 C116 C117 2.4(5)
C115 C116 C117 C112 3.3(5)
C115 C116 C117 C119 -177.1(3)
C113 C112 C117 C116 -8.9(4)
N6 C112 C117 C116 177.5(2)
C113 C112 C117 C119 171.4(2)
N6 C112 C117 C119 -2.1(4)
P3 P4 C120 C121 174.68(18)
P3 P4 C120 As2 -4.59(13)
P4 C120 C121 C123 -1.0(3)
As2 C120 C121 C123 178.24(18)
P4 C120 C121 C122 -121.4(2)
As2 C120 C121 C122 57.9(2)
P4 C120 C121 C124 119.0(2)
As2 C120 C121 C124 -61.8(2)
C130 C125 C126 C127 0.0
C125 C126 C127 C128 0.0
C126 C127 C128 C129 0.0
C127 C128 C129 C130 0.0
C128 C129 C130 C125 0.0
C126 C125 C130 C129 0.0
C148 C143 C144 C145 0.0
C143 C144 C145 C146 0.0
C144 C145 C146 C147 0.0
C145 C146 C147 C148 0.0
C146 C147 C148 C143 0.0
C144 C143 C148 C147 0.0
C136 C131 C132 C133 0.0
C131 C132 C133 C134 0.0
C132 C133 C134 C135 0.0
C133 C134 C135 C136 0.0
C134 C135 C136 C131 0.0
C132 C131 C136 C135 0.0
C142 C137 C138 C139 0.0
C137 C138 C139 C140 0.0
C138 C139 C140 C141 0.0
C139 C140 C141 C142 0.0
C140 C141 C142 C137 0.0
C138 C137 C142 C141 0.0
C154 C149 C150 C151 0.0
C149 C150 C151 C152 0.0
C150 C151 C152 C153 0.0
C151 C152 C153 C154 0.0
C152 C153 C154 C149 0.0
C150 C149 C154 C153 0.0
